data_7706569
loop_
_publ_author_name
'Kim, Mingi'
'Im, Sehee'
'Ryu, Chan Hee'
'Lee, Seok Ho'
'Hong, Ju Hyun'
'Lee, Kang Mun'

_publ_section_title
;
 Impact of deboronation on the electronic characteristics of
 closo-o-carborane: intriguing photophysical changes in triazole-appended
 carboranyl luminophores.
;
_journal_issue 9
_journal_name_full 'Dalton transactions (Cambridge, England : 2003)'
_journal_page_first 3207
_journal_page_last 3215
_journal_paper_doi 10.1039/d0dt04038j
_journal_volume 50
_journal_year 2021
_chemical_formula_sum 'C17.5 H25 B10 N3 O0.5'
_chemical_formula_weight 393.50
_space_group_crystal_system triclinic
_space_group_IT_number 2
_space_group_name_Hall '-P 1'
_space_group_name_H-M_alt 'P -1'
_atom_sites_solution_hydrogens mixed
_audit_block_doi 10.5517/ccdc.csd.cc26n9ry
_audit_creation_method SHELXL-2018/3
_audit_update_record
;
2020-12-28 deposited with the CCDC.	2021-02-03 downloaded from the CCDC.
;
_cell_angle_alpha 93.0616(14)
_cell_angle_beta 109.8435(13)
_cell_angle_gamma 90.8587(13)
_cell_formula_units_Z 4
_cell_length_a 10.4481(4)
_cell_length_b 14.8507(6)
_cell_length_c 15.1867(6)
_cell_measurement_reflns_used 9547
_cell_measurement_temperature 173(2)
_cell_measurement_theta_max 27.48
_cell_measurement_theta_min 2.75
_cell_volume 2211.94(15)
_computing_cell_refinement 'Bruker APEXIII'
_computing_data_collection 'Bruker APEXIII'
_computing_data_reduction 'Bruker SAINT'
_computing_molecular_graphics ORTEP
_computing_publication_material CIFTAB
_computing_structure_refinement SHELXL
_computing_structure_solution SHELXS
_diffrn_ambient_temperature 173(2)
_diffrn_measured_fraction_theta_full 0.994
_diffrn_measured_fraction_theta_max 0.995
_diffrn_measurement_device_type 'Bruker Photon II'
_diffrn_measurement_method 'phi and omega scans'
_diffrn_radiation_type MoK\a
_diffrn_radiation_wavelength 0.71073
_diffrn_reflns_av_R_equivalents 0.0529
_diffrn_reflns_av_unetI/netI 0.0228
_diffrn_reflns_Laue_measured_fraction_full 0.994
_diffrn_reflns_Laue_measured_fraction_max 0.995
_diffrn_reflns_limit_h_max 13
_diffrn_reflns_limit_h_min -13
_diffrn_reflns_limit_k_max 19
_diffrn_reflns_limit_k_min -19
_diffrn_reflns_limit_l_max 19
_diffrn_reflns_limit_l_min -19
_diffrn_reflns_number 127691
_diffrn_reflns_point_group_measured_fraction_full 0.994
_diffrn_reflns_point_group_measured_fraction_max 0.995
_diffrn_reflns_theta_full 25.242
_diffrn_reflns_theta_max 27.513
_diffrn_reflns_theta_min 2.483
_diffrn_source 'fine-focus sealed tube'
_exptl_absorpt_coefficient_mu 0.065
_exptl_absorpt_correction_T_max 0.7454
_exptl_absorpt_correction_T_min 0.7279
_exptl_absorpt_correction_type multi-scan
_exptl_absorpt_process_details SADABS
_exptl_crystal_colour yellow
_exptl_crystal_density_diffrn 1.182
_exptl_crystal_description block
_exptl_crystal_F_000 820
_exptl_crystal_size_max 0.308
_exptl_crystal_size_mid 0.245
_exptl_crystal_size_min 0.152
_refine_diff_density_max 0.298
_refine_diff_density_min -0.258
_refine_diff_density_rms 0.044
_refine_ls_extinction_method none
_refine_ls_goodness_of_fit_ref 1.047
_refine_ls_hydrogen_treatment mixed
_refine_ls_matrix_type full
_refine_ls_number_parameters 571
_refine_ls_number_reflns 10132
_refine_ls_number_restraints 0
_refine_ls_restrained_S_all 1.047
_refine_ls_R_factor_all 0.0685
_refine_ls_R_factor_gt 0.0541
_refine_ls_shift/su_max 0.005
_refine_ls_shift/su_mean 0.000
_refine_ls_structure_factor_coef Fsqd
_refine_ls_weighting_details 'w=1/[\s^2^(Fo^2^)+(0.0623P)^2^+1.2423P] where P=(Fo^2^+2Fc^2^)/3'
_refine_ls_weighting_scheme calc
_refine_ls_wR_factor_gt 0.1313
_refine_ls_wR_factor_ref 0.1430
_reflns_Friedel_coverage 0.000
_reflns_number_gt 8297
_reflns_number_total 10132
_reflns_threshold_expression 'I > 2\s(I)'
_cod_data_source_file d0dt04038j2.cif
_cod_data_source_block CB1
_cod_depositor_comments
;
The following automatic conversions were performed:

data item '_exptl_absorpt_correction_type' value 'MULTI-SCAN' was
changed to 'multi-scan' in accordance with the
/home/data/users/saulius/crontab/automatic-downloads/rss-feeds/RSC/lib/dictionaries/cif_core.dic
dictionary named 'cif_core.dic' version 2.4.2 last updated on
2011-04-26.

Automatic conversion script
Id: cif_fix_values 7556 2019-12-06 15:28:31Z antanas 

 Adding full bibliography for 7706569--7706570.cif.

2024-09-23
Z value and formula fixed to values more according to usual
chemical conventions.                 miguel
;
_cod_original_formula_sum 'C35 H50 B20 N6 O'
_cod_original_formula_weight 787.01
_cod_original_formula_units_Z 2
_cod_database_code 7706569
_shelx_shelxl_version_number 2018/3
_shelx_space_group_comment
;
The symmetry employed for this shelxl refinement is uniquely defined
by the following loop, which should always be used as a source of
symmetry information in preference to the above space-group names.
They are only intended as comments.
;
_shelx_estimated_absorpt_t_min 0.980
_shelx_estimated_absorpt_t_max 0.990
_shelxl_version_number 2013-4

loop_
_space_group_symop_operation_xyz
'x, y, z'
'-x, -y, -z'

loop_
_atom_site_label
_atom_site_type_symbol
_atom_site_fract_x
_atom_site_fract_y
_atom_site_fract_z
_atom_site_U_iso_or_equiv
_atom_site_adp_type
_atom_site_occupancy
_atom_site_site_symmetry_order
_atom_site_calc_flag
_atom_site_refinement_flags_posn
_atom_site_refinement_flags_adp
_atom_site_refinement_flags_occupancy
_atom_site_disorder_assembly
_atom_site_disorder_group
C1 C 0.85289(16) 0.62998(10) 0.13837(11) 0.0269(3) Uani 1 1 d . . . . .
H1 H 0.758(2) 0.6085(14) 0.1206(14) 0.040 Uiso 1 1 d . U . . .
C2 C 0.88803(14) 0.72505(9) 0.20357(10) 0.0221(3) Uani 1 1 d . . . . .
C3 C 0.77397(14) 0.76993(9) 0.22670(10) 0.0224(3) Uani 1 1 d . . . . .
C4 C 0.79931(16) 0.81075(11) 0.31566(11) 0.0305(3) Uani 1 1 d . . . . .
H14 H 0.8877 0.8091 0.3614 0.037 Uiso 1 1 calc R U . . .
C5 C 0.69697(16) 0.85385(12) 0.33843(11) 0.0313(3) Uani 1 1 d . . . . .
H15 H 0.7157 0.8813 0.3996 0.038 Uiso 1 1 calc R U . . .
C6 C 0.56732(14) 0.85721(10) 0.27256(10) 0.0233(3) Uani 1 1 d . . . . .
C7 C 0.54082(15) 0.81519(10) 0.18359(10) 0.0248(3) Uani 1 1 d . . . . .
H17 H 0.4521 0.8163 0.1382 0.030 Uiso 1 1 calc R U . . .
C8 C 0.64350(15) 0.77163(10) 0.16074(10) 0.0248(3) Uani 1 1 d . . . . .
H18 H 0.6245 0.7430 0.1000 0.030 Uiso 1 1 calc R U . . .
C9 C 0.46057(14) 0.90030(10) 0.30147(10) 0.0235(3) Uani 1 1 d . . . . .
C10 C 0.33121(16) 0.93762(11) 0.37756(11) 0.0283(3) Uani 1 1 d . . . . .
C11 C 0.27445(19) 0.94500(13) 0.45534(13) 0.0387(4) Uani 1 1 d . . . . .
H30A H 0.3437 0.9723 0.5120 0.058 Uiso 1 1 calc R U . . .
H30B H 0.2477 0.8847 0.4677 0.058 Uiso 1 1 calc R U . . .
H30C H 0.1946 0.9828 0.4374 0.058 Uiso 1 1 calc R U . . .
C12 C 0.33839(15) 0.98468(9) 0.15873(10) 0.0228(3) Uani 1 1 d . . . . .
C13 C 0.44330(16) 1.03184(11) 0.14346(12) 0.0292(3) Uani 1 1 d . . . . .
H25 H 0.5297 1.0401 0.1915 0.035 Uiso 1 1 calc R U . . .
C14 C 0.42034(18) 1.06692(11) 0.05684(12) 0.0338(4) Uani 1 1 d . . . . .
H26 H 0.4920 1.0984 0.0449 0.041 Uiso 1 1 calc R U . . .
C15 C 0.29405(19) 1.05636(11) -0.01209(12) 0.0353(4) Uani 1 1 d . . . . .
H27 H 0.2788 1.0807 -0.0713 0.042 Uiso 1 1 calc R U . . .
C16 C 0.18974(19) 1.01050(12) 0.00484(12) 0.0375(4) Uani 1 1 d . . . . .
H28 H 0.1025 1.0044 -0.0425 0.045 Uiso 1 1 calc R U . . .
C17 C 0.21098(16) 0.97328(11) 0.09027(12) 0.0306(3) Uani 1 1 d . . . . .
H29 H 0.1397 0.9407 0.1016 0.037 Uiso 1 1 calc R U . . .
N1 N 0.35945(12) 0.94964(8) 0.24822(9) 0.0235(3) Uani 1 1 d . . . . .
N2 N 0.27452(13) 0.97383(9) 0.29692(9) 0.0275(3) Uani 1 1 d . . . . .
N4 N 0.44604(13) 0.89202(9) 0.38412(9) 0.0277(3) Uani 1 1 d . . . . .
B1 B 0.94304(18) 0.62493(12) 0.25547(13) 0.0294(4) Uani 1 1 d . . . . .
H3 H 0.9044 0.5945 0.3079 0.035 Uiso 1 1 calc R U . . .
B2 B 0.98315(19) 0.55816(12) 0.16814(14) 0.0319(4) Uani 1 1 d . . . . .
H11 H 0.9714 0.4828 0.1632 0.038 Uiso 1 1 calc R U . . .
B3 B 0.9453(2) 0.61960(13) 0.06600(14) 0.0330(4) Uani 1 1 d . . . . .
H7 H 0.9087 0.5845 -0.0057 0.040 Uiso 1 1 calc R U . . .
B4 B 0.8818(2) 0.72494(13) 0.08817(13) 0.0304(4) Uani 1 1 d . . . . .
H6 H 0.8031 0.7594 0.0317 0.036 Uiso 1 1 calc R U . . .
B5 B 1.11404(19) 0.61829(14) 0.26018(14) 0.0336(4) Uani 1 1 d . . . . .
H10 H 1.1909 0.5829 0.3169 0.040 Uiso 1 1 calc R U . . .
B6 B 1.1164(2) 0.61500(13) 0.14348(14) 0.0332(4) Uani 1 1 d . . . . .
H12 H 1.1954 0.5774 0.1233 0.040 Uiso 1 1 calc R U . . .
B7 B 1.0525(2) 0.71846(14) 0.09335(16) 0.0371(4) Uani 1 1 d . . . . .
H8 H 1.0889 0.7491 0.0399 0.045 Uiso 1 1 calc R U . . .
B8 B 1.01187(19) 0.78587(12) 0.18007(15) 0.0330(4) Uani 1 1 d . . . . .
H5 H 1.0199 0.8614 0.1844 0.040 Uiso 1 1 calc R U . . .
B9 B 1.05051(18) 0.72403(13) 0.28275(13) 0.0314(4) Uani 1 1 d . . . . .
H4 H 1.0844 0.7590 0.3545 0.038 Uiso 1 1 calc R U . . .
B10 B 1.1572(2) 0.71807(14) 0.21344(16) 0.0370(4) Uani 1 1 d . . . . .
H9 H 1.2630 0.7488 0.2393 0.044 Uiso 1 1 calc R U . . .
C31 C 0.03921(15) 0.23207(10) 0.26982(10) 0.0232(3) Uani 1 1 d . . . . .
C32 C 0.07118(16) 0.14181(11) 0.33058(12) 0.0291(3) Uani 1 1 d . . . . .
H32 H 0.163(2) 0.1242(14) 0.3458(14) 0.044 Uiso 1 1 d . U . . .
C43 C 0.15283(15) 0.27348(10) 0.24331(10) 0.0237(3) Uani 1 1 d . . . . .
C44 C 0.19055(16) 0.36386(10) 0.26631(11) 0.0276(3) Uani 1 1 d . . . . .
H44 H 0.1469 0.3991 0.3011 0.033 Uiso 1 1 calc R U . . .
C45 C 0.29099(16) 0.40370(10) 0.23929(11) 0.0282(3) Uani 1 1 d . . . . .
H45 H 0.3153 0.4658 0.2555 0.034 Uiso 1 1 calc R U . . .
C46 C 0.35642(14) 0.35323(10) 0.18847(10) 0.0221(3) Uani 1 1 d . . . . .
C47 C 0.32025(18) 0.26268(11) 0.16674(13) 0.0354(4) Uani 1 1 d . . . . .
H47 H 0.3647 0.2273 0.1326 0.043 Uiso 1 1 calc R U . . .
C48 C 0.22033(19) 0.22294(11) 0.19408(14) 0.0386(4) Uani 1 1 d . . . . .
H48 H 0.1976 0.1605 0.1791 0.046 Uiso 1 1 calc R U . . .
C49 C 0.46034(15) 0.39124(10) 0.15429(10) 0.0234(3) Uani 1 1 d . . . . .
C52 C 0.58643(16) 0.41534(11) 0.07438(11) 0.0274(3) Uani 1 1 d . . . . .
C54 C 0.57796(17) 0.50433(11) 0.28863(11) 0.0304(3) Uani 1 1 d . . . . .
C55 C 0.6380(2) 0.45736(16) 0.36683(14) 0.0520(5) Uani 1 1 d . . . . .
H55 H 0.6636 0.3968 0.3611 0.062 Uiso 1 1 calc R U . . .
C56 C 0.6603(3) 0.5007(2) 0.45471(15) 0.0714(8) Uani 1 1 d . . . . .
H56 H 0.7012 0.4693 0.5097 0.086 Uiso 1 1 calc R U . . .
C57 C 0.6236(3) 0.58864(18) 0.46237(15) 0.0623(7) Uani 1 1 d . . . . .
H57 H 0.6400 0.6178 0.5226 0.075 Uiso 1 1 calc R U . . .
C58 C 0.5636(3) 0.63408(15) 0.38364(16) 0.0617(7) Uani 1 1 d . . . . .
H58 H 0.5377 0.6946 0.3893 0.074 Uiso 1 1 calc R U . . .
C59 C 0.5405(2) 0.59220(13) 0.29555(14) 0.0479(5) Uani 1 1 d . . . . .
H59 H 0.4994 0.6237 0.2407 0.057 Uiso 1 1 calc R U . . .
C60 C 0.64750(18) 0.40688(13) -0.00114(12) 0.0359(4) Uani 1 1 d . . . . .
H60A H 0.5766 0.4133 -0.0621 0.054 Uiso 1 1 calc R U . . .
H60B H 0.6875 0.3476 -0.0007 0.054 Uiso 1 1 calc R U . . .
H60C H 0.7185 0.4542 0.0098 0.054 Uiso 1 1 calc R U . . .
N50 N 0.55051(13) 0.45914(9) 0.19758(9) 0.0260(3) Uani 1 1 d . . . . .
N51 N 0.63335(14) 0.47541(10) 0.14625(9) 0.0305(3) Uani 1 1 d . . . . .
N53 N 0.47974(13) 0.36222(9) 0.07552(9) 0.0266(3) Uani 1 1 d . . . . .
B33 B 0.0532(2) 0.24084(14) 0.38642(13) 0.0324(4) Uani 1 1 d . . . . .
H33 H 0.1374 0.2796 0.4426 0.039 Uiso 1 1 calc R U . . .
B34 B -0.0767(2) 0.29495(14) 0.30088(17) 0.0397(5) Uani 1 1 d . . . . .
H34 H -0.0797 0.3703 0.3006 0.048 Uiso 1 1 calc R U . . .
B35 B -0.12562(19) 0.2259(2) 0.19493(15) 0.0466(6) Uani 1 1 d . . . . .
H35 H -0.1608 0.2554 0.1247 0.056 Uiso 1 1 calc R U . . .
B36 B -0.0268(2) 0.12871(15) 0.21558(15) 0.0396(5) Uani 1 1 d . . . . .
H36 H 0.0048 0.0936 0.1595 0.048 Uiso 1 1 calc R U . . .
B37 B -0.1945(2) 0.1226(2) 0.21584(16) 0.0500(6) Uani 1 1 d . . . . .
H37 H -0.2770 0.0831 0.1591 0.060 Uiso 1 1 calc R U . . .
B38 B -0.2266(2) 0.22573(17) 0.26851(15) 0.0413(5) Uani 1 1 d . . . . .
H38 H -0.3300 0.2552 0.2469 0.050 Uiso 1 1 calc R U . . .
B39 B -0.1155(2) 0.23420(14) 0.38685(14) 0.0343(4) Uani 1 1 d . . . . .
H39 H -0.1451 0.2689 0.4440 0.041 Uiso 1 1 calc R U . . .
B40 B -0.0161(2) 0.13767(15) 0.40641(15) 0.0372(4) Uani 1 1 d . . . . .
H40 H 0.0220 0.1080 0.4765 0.045 Uiso 1 1 calc R U . . .
B41 B -0.0644(2) 0.06865(14) 0.30145(19) 0.0447(5) Uani 1 1 d . . . . .
H41 H -0.0580 -0.0065 0.3024 0.054 Uiso 1 1 calc R U . . .
B42 B -0.18973(19) 0.12789(14) 0.33353(14) 0.0339(4) Uani 1 1 d . . . . .
H42 H -0.2689 0.0922 0.3548 0.041 Uiso 1 1 calc R U . . .
C2M C 0.5080(3) 0.7802(2) 0.58765(19) 0.0737(8) Uani 1 1 d . . . . .
H2MA H 0.5494 0.7313 0.6276 0.111 Uiso 1 1 calc R U . . .
H2MB H 0.4309 0.7557 0.5339 0.111 Uiso 1 1 calc R U . . .
H2MC H 0.4760 0.8255 0.6239 0.111 Uiso 1 1 calc R U . . .
H1M H 0.551(4) 0.844(2) 0.497(3) 0.111 Uiso 1 1 d . U . . .
O1M O 0.60439(14) 0.82004(11) 0.55574(10) 0.0521(4) Uani 1 1 d . . . . .

loop_
_atom_site_aniso_label
_atom_site_aniso_U_11
_atom_site_aniso_U_22
_atom_site_aniso_U_33
_atom_site_aniso_U_23
_atom_site_aniso_U_13
_atom_site_aniso_U_12
C1 0.0270(7) 0.0222(7) 0.0340(8) -0.0038(6) 0.0145(6) -0.0006(6)
C2 0.0227(7) 0.0205(6) 0.0255(7) -0.0013(5) 0.0119(6) -0.0003(5)
C3 0.0225(7) 0.0207(6) 0.0273(7) 0.0011(5) 0.0130(6) 0.0011(5)
C4 0.0224(7) 0.0378(9) 0.0300(8) -0.0039(7) 0.0077(6) 0.0062(6)
C5 0.0272(8) 0.0391(9) 0.0270(8) -0.0055(7) 0.0094(6) 0.0065(7)
C6 0.0222(7) 0.0229(7) 0.0276(7) 0.0031(6) 0.0117(6) 0.0037(5)
C7 0.0216(7) 0.0273(7) 0.0256(7) 0.0024(6) 0.0081(6) 0.0022(6)
C8 0.0259(7) 0.0258(7) 0.0242(7) -0.0011(6) 0.0109(6) 0.0001(6)
C9 0.0218(7) 0.0232(7) 0.0264(7) 0.0013(6) 0.0093(6) 0.0023(5)
C10 0.0291(8) 0.0287(8) 0.0318(8) 0.0023(6) 0.0161(6) 0.0049(6)
C11 0.0436(10) 0.0457(10) 0.0375(9) 0.0091(8) 0.0262(8) 0.0141(8)
C12 0.0251(7) 0.0203(7) 0.0249(7) 0.0012(5) 0.0110(6) 0.0043(5)
C13 0.0240(7) 0.0295(8) 0.0349(8) 0.0046(6) 0.0105(6) 0.0013(6)
C14 0.0395(9) 0.0284(8) 0.0411(9) 0.0071(7) 0.0229(8) 0.0034(7)
C15 0.0527(10) 0.0279(8) 0.0279(8) 0.0040(6) 0.0165(8) 0.0091(7)
C16 0.0383(9) 0.0383(9) 0.0282(8) -0.0004(7) 0.0018(7) 0.0020(7)
C17 0.0260(8) 0.0310(8) 0.0331(8) 0.0002(6) 0.0083(6) -0.0027(6)
N1 0.0208(6) 0.0255(6) 0.0275(6) 0.0023(5) 0.0121(5) 0.0042(5)
N2 0.0254(6) 0.0308(7) 0.0319(7) 0.0028(5) 0.0166(5) 0.0066(5)
N4 0.0280(6) 0.0314(7) 0.0269(6) 0.0037(5) 0.0131(5) 0.0072(5)
B1 0.0300(9) 0.0293(9) 0.0350(9) 0.0078(7) 0.0179(8) 0.0070(7)
B2 0.0331(9) 0.0239(8) 0.0444(11) 0.0010(7) 0.0205(8) 0.0060(7)
B3 0.0367(10) 0.0342(9) 0.0337(9) -0.0037(8) 0.0199(8) 0.0049(8)
B4 0.0382(10) 0.0302(9) 0.0298(9) 0.0039(7) 0.0204(8) 0.0055(7)
B5 0.0272(9) 0.0402(10) 0.0367(10) 0.0013(8) 0.0150(8) 0.0098(8)
B6 0.0330(9) 0.0331(9) 0.0414(10) -0.0013(8) 0.0232(8) 0.0043(7)
B7 0.0429(11) 0.0342(10) 0.0481(11) 0.0048(8) 0.0332(10) 0.0030(8)
B8 0.0327(9) 0.0249(8) 0.0502(11) -0.0022(8) 0.0265(9) -0.0041(7)
B9 0.0213(8) 0.0394(10) 0.0327(9) -0.0070(8) 0.0095(7) 0.0016(7)
B10 0.0261(9) 0.0372(10) 0.0527(12) -0.0089(9) 0.0218(9) -0.0035(7)
C31 0.0233(7) 0.0255(7) 0.0234(7) 0.0033(6) 0.0110(6) 0.0040(5)
C32 0.0237(7) 0.0263(7) 0.0407(9) 0.0077(7) 0.0146(7) 0.0023(6)
C43 0.0240(7) 0.0247(7) 0.0256(7) 0.0042(6) 0.0120(6) 0.0031(6)
C44 0.0278(7) 0.0267(7) 0.0326(8) -0.0019(6) 0.0162(6) 0.0039(6)
C45 0.0297(8) 0.0205(7) 0.0374(8) -0.0014(6) 0.0160(7) 0.0006(6)
C46 0.0236(7) 0.0237(7) 0.0206(7) 0.0031(5) 0.0092(5) 0.0012(5)
C47 0.0438(10) 0.0275(8) 0.0474(10) -0.0077(7) 0.0332(8) -0.0041(7)
C48 0.0479(10) 0.0220(7) 0.0601(12) -0.0073(7) 0.0386(9) -0.0057(7)
C49 0.0251(7) 0.0236(7) 0.0223(7) 0.0023(5) 0.0088(6) 0.0012(5)
C52 0.0294(8) 0.0303(8) 0.0259(7) 0.0028(6) 0.0135(6) -0.0001(6)
C54 0.0314(8) 0.0358(8) 0.0260(8) -0.0045(6) 0.0137(6) -0.0093(7)
C55 0.0581(13) 0.0619(13) 0.0309(9) 0.0006(9) 0.0083(9) 0.0151(10)
C56 0.0775(17) 0.101(2) 0.0262(10) -0.0013(11) 0.0054(10) 0.0116(15)
C57 0.0726(16) 0.0757(16) 0.0378(11) -0.0258(11) 0.0235(11) -0.0259(13)
C58 0.104(2) 0.0377(11) 0.0543(13) -0.0172(10) 0.0456(14) -0.0224(12)
C59 0.0804(15) 0.0302(9) 0.0404(10) -0.0021(8) 0.0313(10) -0.0096(9)
C60 0.0387(9) 0.0434(10) 0.0325(9) 0.0006(7) 0.0215(7) -0.0027(7)
N50 0.0288(6) 0.0277(6) 0.0245(6) -0.0005(5) 0.0136(5) -0.0048(5)
N51 0.0310(7) 0.0358(7) 0.0297(7) 0.0010(6) 0.0174(6) -0.0060(6)
N53 0.0287(6) 0.0293(7) 0.0253(6) 0.0010(5) 0.0142(5) -0.0015(5)
B33 0.0323(9) 0.0409(10) 0.0268(9) -0.0064(8) 0.0152(7) -0.0077(8)
B34 0.0401(11) 0.0346(10) 0.0602(13) 0.0102(9) 0.0360(10) 0.0125(8)
B35 0.0210(9) 0.0929(18) 0.0291(10) 0.0203(11) 0.0101(8) 0.0094(10)
B36 0.0289(9) 0.0520(12) 0.0404(11) -0.0221(9) 0.0194(8) -0.0160(8)
B37 0.0258(9) 0.0883(18) 0.0366(11) -0.0220(11) 0.0164(8) -0.0194(10)
B38 0.0251(9) 0.0648(14) 0.0410(11) 0.0177(10) 0.0178(8) 0.0129(9)
B39 0.0364(10) 0.0393(10) 0.0350(10) -0.0050(8) 0.0235(8) -0.0041(8)
B40 0.0298(9) 0.0495(12) 0.0367(10) 0.0170(9) 0.0153(8) -0.0001(8)
B41 0.0383(11) 0.0302(10) 0.0768(16) -0.0090(10) 0.0364(11) -0.0103(8)
B42 0.0269(9) 0.0419(10) 0.0372(10) -0.0032(8) 0.0175(8) -0.0047(8)
C2M 0.0573(14) 0.115(2) 0.0629(15) 0.0522(16) 0.0309(12) 0.0374(15)
O1M 0.0369(7) 0.0709(10) 0.0432(8) 0.0163(7) 0.0044(6) 0.0075(7)

loop_
_atom_type_symbol
_atom_type_description
_atom_type_scat_dispersion_real
_atom_type_scat_dispersion_imag
_atom_type_scat_source
C C 0.0033 0.0016 'International Tables Vol C Tables 4.2.6.8 and 6.1.1.4'
H H 0.0000 0.0000 'International Tables Vol C Tables 4.2.6.8 and 6.1.1.4'
B B 0.0013 0.0007 'International Tables Vol C Tables 4.2.6.8 and 6.1.1.4'
N N 0.0061 0.0033 'International Tables Vol C Tables 4.2.6.8 and 6.1.1.4'
O O 0.0106 0.0060 'International Tables Vol C Tables 4.2.6.8 and 6.1.1.4'

loop_
_geom_angle_atom_site_label_1
_geom_angle_atom_site_label_2
_geom_angle_atom_site_label_3
_geom_angle
_geom_angle_site_symmetry_1
_geom_angle_site_symmetry_3
_geom_angle_publ_flag
C2 C1 B3 112.57(12) . . ?
C2 C1 B2 112.68(13) . . ?
B3 C1 B2 63.06(11) . . ?
C2 C1 B4 62.18(10) . . ?
B3 C1 B4 62.62(10) . . ?
B2 C1 B4 115.21(13) . . ?
C2 C1 B1 62.18(10) . . ?
B3 C1 B1 115.55(13) . . ?
B2 C1 B1 62.97(11) . . ?
B4 C1 B1 115.76(13) . . ?
C2 C1 H1 114.0(12) . . ?
B3 C1 H1 123.4(12) . . ?
B2 C1 H1 121.7(12) . . ?
B4 C1 H1 116.4(12) . . ?
B1 C1 H1 113.7(12) . . ?
C3 C2 C1 118.16(12) . . ?
C3 C2 B8 121.96(12) . . ?
C1 C2 B8 109.82(11) . . ?
C3 C2 B9 122.42(12) . . ?
C1 C2 B9 109.62(12) . . ?
B8 C2 B9 62.64(11) . . ?
C3 C2 B4 116.82(12) . . ?
C1 C2 B4 60.79(10) . . ?
B8 C2 B4 62.10(11) . . ?
B9 C2 B4 113.46(12) . . ?
C3 C2 B1 116.88(12) . . ?
C1 C2 B1 60.91(10) . . ?
B8 C2 B1 113.90(12) . . ?
B9 C2 B1 62.11(11) . . ?
B4 C2 B1 113.51(11) . . ?
C4 C3 C8 119.12(13) . . ?
C4 C3 C2 119.39(13) . . ?
C8 C3 C2 121.49(13) . . ?
C5 C4 C3 120.66(14) . . ?
C5 C4 H14 119.7 . . ?
C3 C4 H14 119.7 . . ?
C4 C5 C6 120.56(14) . . ?
C4 C5 H15 119.7 . . ?
C6 C5 H15 119.7 . . ?
C5 C6 C7 119.01(13) . . ?
C5 C6 C9 118.45(13) . . ?
C7 C6 C9 122.43(13) . . ?
C8 C7 C6 120.46(14) . . ?
C8 C7 H17 119.8 . . ?
C6 C7 H17 119.8 . . ?
C3 C8 C7 120.18(13) . . ?
C3 C8 H18 119.9 . . ?
C7 C8 H18 119.9 . . ?
N4 C9 N1 109.33(13) . . ?
N4 C9 C6 124.23(13) . . ?
N1 C9 C6 126.36(13) . . ?
N2 C10 N4 114.42(13) . . ?
N2 C10 C11 122.98(14) . . ?
N4 C10 C11 122.60(14) . . ?
C10 C11 H30A 109.5 . . ?
C10 C11 H30B 109.5 . . ?
H30A C11 H30B 109.5 . . ?
C10 C11 H30C 109.5 . . ?
H30A C11 H30C 109.5 . . ?
H30B C11 H30C 109.5 . . ?
C13 C12 C17 121.52(14) . . ?
C13 C12 N1 119.66(13) . . ?
C17 C12 N1 118.78(13) . . ?
C12 C13 C14 118.92(15) . . ?
C12 C13 H25 120.5 . . ?
C14 C13 H25 120.5 . . ?
C15 C14 C13 120.34(15) . . ?
C15 C14 H26 119.8 . . ?
C13 C14 H26 119.8 . . ?
C14 C15 C16 120.02(16) . . ?
C14 C15 H27 120.0 . . ?
C16 C15 H27 120.0 . . ?
C15 C16 C17 120.69(16) . . ?
C15 C16 H28 119.7 . . ?
C17 C16 H28 119.7 . . ?
C12 C17 C16 118.49(15) . . ?
C12 C17 H29 120.8 . . ?
C16 C17 H29 120.8 . . ?
C9 N1 N2 109.77(12) . . ?
C9 N1 C12 130.57(12) . . ?
N2 N1 C12 119.36(12) . . ?
C10 N2 N1 102.61(12) . . ?
C9 N4 C10 103.86(13) . . ?
C1 B1 C2 56.91(9) . . ?
C1 B1 B5 103.93(12) . . ?
C2 B1 B5 104.91(12) . . ?
C1 B1 B2 58.01(10) . . ?
C2 B1 B2 104.47(12) . . ?
B5 B1 B2 60.08(11) . . ?
C1 B1 B9 103.59(12) . . ?
C2 B1 B9 58.46(10) . . ?
B5 B1 B9 60.05(11) . . ?
B2 B1 B9 107.61(13) . . ?
C1 B1 H3 125.4 . . ?
C2 B1 H3 124.5 . . ?
B5 B1 H3 122.9 . . ?
B2 B1 H3 122.3 . . ?
B9 B1 H3 122.5 . . ?
C1 B2 B3 58.45(10) . . ?
C1 B2 B6 104.41(13) . . ?
B3 B2 B6 60.29(11) . . ?
C1 B2 B5 104.36(12) . . ?
B3 B2 B5 108.42(14) . . ?
B6 B2 B5 60.16(11) . . ?
C1 B2 B1 59.02(10) . . ?
B3 B2 B1 108.48(12) . . ?
B6 B2 B1 108.06(13) . . ?
B5 B2 B1 59.64(10) . . ?
C1 B2 H11 125.1 . . ?
B3 B2 H11 121.1 . . ?
B6 B2 H11 122.3 . . ?
B5 B2 H11 122.4 . . ?
B1 B2 H11 121.3 . . ?
C1 B3 B4 59.10(10) . . ?
C1 B3 B2 58.48(10) . . ?
B4 B3 B2 108.52(13) . . ?
C1 B3 B7 104.48(13) . . ?
B4 B3 B7 59.67(11) . . ?
B2 B3 B7 108.38(14) . . ?
C1 B3 B6 104.11(13) . . ?
B4 B3 B6 108.05(14) . . ?
B2 B3 B6 59.88(11) . . ?
B7 B3 B6 60.35(12) . . ?
C1 B3 H7 125.1 . . ?
B4 B3 H7 121.2 . . ?
B2 B3 H7 121.2 . . ?
B7 B3 H7 122.3 . . ?
B6 B3 H7 122.5 . . ?
C1 B4 C2 57.03(9) . . ?
C1 B4 B7 104.41(13) . . ?
C2 B4 B7 105.19(14) . . ?
C1 B4 B3 58.28(10) . . ?
C2 B4 B3 104.92(12) . . ?
B7 B4 B3 60.38(11) . . ?
C1 B4 B8 103.92(13) . . ?
C2 B4 B8 58.41(10) . . ?
B7 B4 B8 60.39(11) . . ?
B3 B4 B8 108.32(14) . . ?
C1 B4 H6 125.2 . . ?
C2 B4 H6 124.4 . . ?
B7 B4 H6 122.6 . . ?
B3 B4 H6 121.9 . . ?
B8 B4 H6 122.3 . . ?
B1 B5 B9 60.30(10) . . ?
B1 B5 B2 60.29(11) . . ?
B9 B5 B2 107.97(13) . . ?
B1 B5 B6 108.31(14) . . ?
B9 B5 B6 107.59(14) . . ?
B2 B5 B6 59.84(11) . . ?
B1 B5 B10 108.02(13) . . ?
B9 B5 B10 59.65(11) . . ?
B2 B5 B10 107.38(14) . . ?
B6 B5 B10 59.63(11) . . ?
B1 B5 H10 121.3 . . ?
B9 B5 H10 121.8 . . ?
B2 B5 H10 121.9 . . ?
B6 B5 H10 121.9 . . ?
B10 B5 H10 122.2 . . ?
B2 B6 B10 108.25(13) . . ?
B2 B6 B5 60.00(11) . . ?
B10 B6 B5 60.57(12) . . ?
B2 B6 B3 59.83(11) . . ?
B10 B6 B3 107.69(13) . . ?
B5 B6 B3 107.92(13) . . ?
B2 B6 B7 107.83(13) . . ?
B10 B6 B7 59.95(12) . . ?
B5 B6 B7 108.43(13) . . ?
B3 B6 B7 59.70(12) . . ?
B2 B6 H12 121.8 . . ?
B10 B6 H12 121.6 . . ?
B5 B6 H12 121.4 . . ?
B3 B6 H12 122.1 . . ?
B7 B6 H12 121.8 . . ?
B4 B7 B3 59.95(11) . . ?
B4 B7 B8 60.16(10) . . ?
B3 B7 B8 107.79(13) . . ?
B4 B7 B10 108.05(13) . . ?
B3 B7 B10 107.67(14) . . ?
B8 B7 B10 59.85(11) . . ?
B4 B7 B6 107.94(13) . . ?
B3 B7 B6 59.94(11) . . ?
B8 B7 B6 107.54(14) . . ?
B10 B7 B6 59.68(12) . . ?
B4 B7 H8 121.6 . . ?
B3 B7 H8 121.9 . . ?
B8 B7 H8 121.9 . . ?
B10 B7 H8 121.9 . . ?
B6 B7 H8 122.0 . . ?
C2 B8 B4 59.49(10) . . ?
C2 B8 B10 105.09(13) . . ?
B4 B8 B10 107.67(13) . . ?
C2 B8 B7 105.30(13) . . ?
B4 B8 B7 59.45(11) . . ?
B10 B8 B7 60.08(12) . . ?
C2 B8 B9 58.80(10) . . ?
B4 B8 B9 108.23(13) . . ?
B10 B8 B9 59.83(11) . . ?
B7 B8 B9 107.94(13) . . ?
C2 B8 H5 124.1 . . ?
B4 B8 H5 121.5 . . ?
B10 B8 H5 122.5 . . ?
B7 B8 H5 122.4 . . ?
B9 B8 H5 121.5 . . ?
C2 B9 B10 104.98(13) . . ?
C2 B9 B5 105.33(13) . . ?
B10 B9 B5 60.65(11) . . ?
C2 B9 B1 59.43(10) . . ?
B10 B9 B1 108.29(13) . . ?
B5 B9 B1 59.65(11) . . ?
C2 B9 B8 58.56(10) . . ?
B10 B9 B8 59.92(11) . . ?
B5 B9 B8 108.49(13) . . ?
B1 B9 B8 108.36(13) . . ?
C2 B9 H4 124.4 . . ?
B10 B9 H4 122.1 . . ?
B5 B9 H4 122.0 . . ?
B1 B9 H4 121.3 . . ?
B8 B9 H4 121.4 . . ?
B9 B10 B6 107.77(13) . . ?
B9 B10 B8 60.24(11) . . ?
B6 B10 B8 108.26(14) . . ?
B9 B10 B7 108.26(13) . . ?
B6 B10 B7 60.36(12) . . ?
B8 B10 B7 60.07(12) . . ?
B9 B10 B5 59.70(11) . . ?
B6 B10 B5 59.80(11) . . ?
B8 B10 B5 107.99(13) . . ?
B7 B10 B5 108.16(14) . . ?
B9 B10 H9 121.8 . . ?
B6 B10 H9 121.7 . . ?
B8 B10 H9 121.5 . . ?
B7 B10 H9 121.4 . . ?
B5 B10 H9 121.9 . . ?
C43 C31 C32 118.00(12) . . ?
C43 C31 B35 122.01(13) . . ?
C32 C31 B35 109.64(13) . . ?
C43 C31 B34 123.04(13) . . ?
C32 C31 B34 109.43(12) . . ?
B35 C31 B34 62.49(13) . . ?
C43 C31 B36 116.67(12) . . ?
C32 C31 B36 60.58(11) . . ?
B35 C31 B36 62.00(13) . . ?
B34 C31 B36 113.05(13) . . ?
C43 C31 B33 117.75(12) . . ?
C32 C31 B33 60.73(10) . . ?
B35 C31 B33 113.30(12) . . ?
B34 C31 B33 61.87(11) . . ?
B36 C31 B33 112.79(13) . . ?
C31 C32 B41 112.61(14) . . ?
C31 C32 B36 61.97(11) . . ?
B41 C32 B36 62.76(13) . . ?
C31 C32 B40 112.42(13) . . ?
B41 C32 B40 62.72(12) . . ?
B36 C32 B40 114.71(13) . . ?
C31 C32 B33 62.02(10) . . ?
B41 C32 B33 114.96(13) . . ?
B36 C32 B33 115.05(14) . . ?
B40 C32 B33 62.70(11) . . ?
C31 C32 H32 112.9(13) . . ?
B41 C32 H32 124.2(13) . . ?
B36 C32 H32 116.0(13) . . ?
B40 C32 H32 123.1(13) . . ?
B33 C32 H32 114.0(13) . . ?
C44 C43 C48 118.40(14) . . ?
C44 C43 C31 120.32(13) . . ?
C48 C43 C31 121.27(14) . . ?
C45 C44 C43 121.00(14) . . ?
C45 C44 H44 119.5 . . ?
C43 C44 H44 119.5 . . ?
C44 C45 C46 120.36(14) . . ?
C44 C45 H45 119.8 . . ?
C46 C45 H45 119.8 . . ?
C47 C46 C45 118.65(14) . . ?
C47 C46 C49 117.70(13) . . ?
C45 C46 C49 123.64(13) . . ?
C48 C47 C46 120.91(14) . . ?
C48 C47 H47 119.5 . . ?
C46 C47 H47 119.5 . . ?
C47 C48 C43 120.65(15) . . ?
C47 C48 H48 119.7 . . ?
C43 C48 H48 119.7 . . ?
N53 C49 N50 109.89(13) . . ?
N53 C49 C46 124.35(13) . . ?
N50 C49 C46 125.76(13) . . ?
N51 C52 N53 114.82(13) . . ?
N51 C52 C60 121.94(14) . . ?
N53 C52 C60 123.24(14) . . ?
C55 C54 C59 121.59(17) . . ?
C55 C54 N50 118.72(16) . . ?
C59 C54 N50 119.66(16) . . ?
C54 C55 C56 118.4(2) . . ?
C54 C55 H55 120.8 . . ?
C56 C55 H55 120.8 . . ?
C57 C56 C55 120.4(2) . . ?
C57 C56 H56 119.8 . . ?
C55 C56 H56 119.8 . . ?
C58 C57 C56 120.2(2) . . ?
C58 C57 H57 119.9 . . ?
C56 C57 H57 119.9 . . ?
C57 C58 C59 120.2(2) . . ?
C57 C58 H58 119.9 . . ?
C59 C58 H58 119.9 . . ?
C54 C59 C58 119.1(2) . . ?
C54 C59 H59 120.4 . . ?
C58 C59 H59 120.4 . . ?
C52 C60 H60A 109.5 . . ?
C52 C60 H60B 109.5 . . ?
H60A C60 H60B 109.5 . . ?
C52 C60 H60C 109.5 . . ?
H60A C60 H60C 109.5 . . ?
H60B C60 H60C 109.5 . . ?
C49 N50 N51 109.55(12) . . ?
C49 N50 C54 129.66(13) . . ?
N51 N50 C54 120.31(12) . . ?
C52 N51 N50 102.48(12) . . ?
C49 N53 C52 103.26(12) . . ?
C32 B33 C31 57.25(9) . . ?
C32 B33 B39 104.28(13) . . ?
C31 B33 B39 105.49(13) . . ?
C32 B33 B34 104.26(13) . . ?
C31 B33 B34 58.78(10) . . ?
B39 B33 B34 60.37(11) . . ?
C32 B33 B40 58.48(11) . . ?
C31 B33 B40 105.20(13) . . ?
B39 B33 B40 59.76(11) . . ?
B34 B33 B40 107.95(14) . . ?
C32 B33 H33 125.0 . . ?
C31 B33 H33 124.0 . . ?
B39 B33 H33 122.8 . . ?
B34 B33 H33 122.2 . . ?
B40 B33 H33 122.1 . . ?
C31 B34 B33 59.36(10) . . ?
C31 B34 B38 105.45(15) . . ?
B33 B34 B38 108.07(14) . . ?
C31 B34 B35 58.63(10) . . ?
B33 B34 B35 108.11(14) . . ?
B38 B34 B35 60.24(12) . . ?
C31 B34 B39 105.49(13) . . ?
B33 B34 B39 59.80(11) . . ?
B38 B34 B39 60.07(11) . . ?
B35 B34 B39 108.14(15) . . ?
C31 B34 H34 124.1 . . ?
B33 B34 H34 121.4 . . ?
B38 B34 H34 122.1 . . ?
B35 B34 H34 121.5 . . ?
B39 B34 H34 122.2 . . ?
C31 B35 B36 59.29(10) . . ?
C31 B35 B37 105.22(15) . . ?
B36 B35 B37 59.45(13) . . ?
C31 B35 B34 58.88(11) . . ?
B36 B35 B34 107.92(14) . . ?
B37 B35 B34 107.66(14) . . ?
C31 B35 B38 105.18(14) . . ?
B36 B35 B38 107.66(16) . . ?
B37 B35 B38 60.12(13) . . ?
B34 B35 B38 59.66(12) . . ?
C31 B35 H35 124.1 . . ?
B36 B35 H35 121.6 . . ?
B37 B35 H35 122.5 . . ?
B34 B35 H35 121.7 . . ?
B38 B35 H35 122.4 . . ?
C32 B36 C31 57.45(9) . . ?
C32 B36 B37 104.62(14) . . ?
C31 B36 B37 105.58(15) . . ?
C32 B36 B41 58.46(12) . . ?
C31 B36 B41 105.50(13) . . ?
B37 B36 B41 60.28(13) . . ?
C32 B36 B35 104.55(14) . . ?
C31 B36 B35 58.71(12) . . ?
B37 B36 B35 60.48(14) . . ?
B41 B36 B35 108.61(14) . . ?
C32 B36 H36 124.9 . . ?
C31 B36 H36 124.0 . . ?
B37 B36 H36 122.6 . . ?
B41 B36 H36 121.7 . . ?
B35 B36 H36 122.0 . . ?
B36 B37 B41 60.11(13) . . ?
B36 B37 B42 108.52(15) . . ?
B41 B37 B42 60.23(13) . . ?
B36 B37 B35 60.06(13) . . ?
B41 B37 B35 108.14(14) . . ?
B42 B37 B35 108.37(16) . . ?
B36 B37 B38 108.10(15) . . ?
B41 B37 B38 107.98(15) . . ?
B42 B37 B38 60.00(12) . . ?
B35 B37 B38 60.06(14) . . ?
B36 B37 H37 121.5 . . ?
B41 B37 H37 121.7 . . ?
B42 B37 H37 121.4 . . ?
B35 B37 H37 121.6 . . ?
B38 B37 H37 121.8 . . ?
B34 B38 B42 108.25(14) . . ?
B34 B38 B39 60.22(12) . . ?
B42 B38 B39 60.03(11) . . ?
B34 B38 B35 60.10(12) . . ?
B42 B38 B35 107.93(15) . . ?
B39 B38 B35 108.14(13) . . ?
B34 B38 B37 107.77(13) . . ?
B42 B38 B37 59.70(13) . . ?
B39 B38 B37 107.56(15) . . ?
B35 B38 B37 59.82(14) . . ?
B34 B38 H38 121.5 . . ?
B42 B38 H38 121.7 . . ?
B39 B38 H38 121.7 . . ?
B35 B38 H38 121.7 . . ?
B37 B38 H38 122.2 . . ?
B40 B39 B33 60.19(11) . . ?
B40 B39 B38 108.01(14) . . ?
B33 B39 B38 107.81(13) . . ?
B40 B39 B42 60.23(12) . . ?
B33 B39 B42 108.36(13) . . ?
B38 B39 B42 59.97(12) . . ?
B40 B39 B34 107.86(13) . . ?
B33 B39 B34 59.84(11) . . ?
B38 B39 B34 59.71(12) . . ?
B42 B39 B34 107.81(14) . . ?
B40 B39 H39 121.6 . . ?
B33 B39 H39 121.6 . . ?
B38 B39 H39 121.9 . . ?
B42 B39 H39 121.6 . . ?
B34 B39 H39 122.0 . . ?
C32 B40 B39 104.75(13) . . ?
C32 B40 B41 58.47(11) . . ?
B39 B40 B41 108.47(15) . . ?
C32 B40 B33 58.81(10) . . ?
B39 B40 B33 60.04(11) . . ?
B41 B40 B33 108.23(14) . . ?
C32 B40 B42 104.55(14) . . ?
B39 B40 B42 60.25(11) . . ?
B41 B40 B42 60.19(12) . . ?
B33 B40 B42 108.26(14) . . ?
C32 B40 H40 125.0 . . ?
B39 B40 H40 122.1 . . ?
B41 B40 H40 121.3 . . ?
B33 B40 H40 121.3 . . ?
B42 B40 H40 122.2 . . ?
C32 B41 B40 58.80(11) . . ?
C32 B41 B36 58.78(11) . . ?
B40 B41 B36 108.22(14) . . ?
C32 B41 B37 104.34(15) . . ?
B40 B41 B37 107.97(15) . . ?
B36 B41 B37 59.61(13) . . ?
C32 B41 B42 104.82(14) . . ?
B40 B41 B42 60.21(11) . . ?
B36 B41 B42 107.86(16) . . ?
B37 B41 B42 59.91(12) . . ?
C32 B41 H41 124.8 . . ?
B40 B41 H41 121.2 . . ?
B36 B41 H41 121.5 . . ?
B37 B41 H41 122.7 . . ?
B42 B41 H41 122.3 . . ?
B37 B42 B38 60.30(14) . . ?
B37 B42 B41 59.86(14) . . ?
B38 B42 B41 107.93(14) . . ?
B37 B42 B40 107.45(13) . . ?
B38 B42 B40 107.47(14) . . ?
B41 B42 B40 59.60(12) . . ?
B37 B42 B39 108.02(15) . . ?
B38 B42 B39 60.00(12) . . ?
B41 B42 B39 107.41(13) . . ?
B40 B42 B39 59.52(12) . . ?
B37 B42 H42 121.7 . . ?
B38 B42 H42 121.7 . . ?
B41 B42 H42 122.0 . . ?
B40 B42 H42 122.3 . . ?
B39 B42 H42 121.9 . . ?
O1M C2M H2MA 109.5 . . ?
O1M C2M H2MB 109.5 . . ?
H2MA C2M H2MB 109.5 . . ?
O1M C2M H2MC 109.5 . . ?
H2MA C2M H2MC 109.5 . . ?
H2MB C2M H2MC 109.5 . . ?
C2M O1M H1M 105(2) . . ?

loop_
_geom_bond_atom_site_label_1
_geom_bond_atom_site_label_2
_geom_bond_distance
_geom_bond_site_symmetry_2
_geom_bond_publ_flag
C1 C2 1.642(2) . ?
C1 B3 1.694(2) . ?
C1 B2 1.695(2) . ?
C1 B4 1.709(2) . ?
C1 B1 1.713(2) . ?
C1 H1 0.98(2) . ?
C2 C3 1.5068(19) . ?
C2 B8 1.712(2) . ?
C2 B9 1.716(2) . ?
C2 B4 1.731(2) . ?
C2 B1 1.734(2) . ?
C3 C4 1.389(2) . ?
C3 C8 1.392(2) . ?
C4 C5 1.386(2) . ?
C4 H14 0.9500 . ?
C5 C6 1.388(2) . ?
C5 H15 0.9500 . ?
C6 C7 1.394(2) . ?
C6 C9 1.4731(19) . ?
C7 C8 1.393(2) . ?
C7 H17 0.9500 . ?
C8 H18 0.9500 . ?
C9 N4 1.3262(19) . ?
C9 N1 1.3467(19) . ?
C10 N2 1.314(2) . ?
C10 N4 1.3632(19) . ?
C10 C11 1.491(2) . ?
C11 H30A 0.9800 . ?
C11 H30B 0.9800 . ?
C11 H30C 0.9800 . ?
C12 C13 1.383(2) . ?
C12 C17 1.384(2) . ?
C12 N1 1.4290(19) . ?
C13 C14 1.386(2) . ?
C13 H25 0.9500 . ?
C14 C15 1.378(3) . ?
C14 H26 0.9500 . ?
C15 C16 1.380(3) . ?
C15 H27 0.9500 . ?
C16 C17 1.387(2) . ?
C16 H28 0.9500 . ?
C17 H29 0.9500 . ?
N1 N2 1.3749(17) . ?
B1 B5 1.768(3) . ?
B1 B2 1.780(3) . ?
B1 B9 1.780(3) . ?
B1 H3 1.1200 . ?
B2 B3 1.772(3) . ?
B2 B6 1.773(3) . ?
B2 B5 1.776(3) . ?
B2 H11 1.1200 . ?
B3 B4 1.768(3) . ?
B3 B7 1.776(3) . ?
B3 B6 1.780(3) . ?
B3 H7 1.1200 . ?
B4 B7 1.763(3) . ?
B4 B8 1.776(3) . ?
B4 H6 1.1200 . ?
B5 B9 1.775(3) . ?
B5 B6 1.779(3) . ?
B5 B10 1.792(3) . ?
B5 H10 1.1200 . ?
B6 B10 1.776(3) . ?
B6 B7 1.788(3) . ?
B6 H12 1.1200 . ?
B7 B8 1.780(3) . ?
B7 B10 1.780(3) . ?
B7 H8 1.1200 . ?
B8 B10 1.776(3) . ?
B8 B9 1.782(3) . ?
B8 H5 1.1200 . ?
B9 B10 1.774(3) . ?
B9 H4 1.1200 . ?
B10 H9 1.1200 . ?
C31 C43 1.509(2) . ?
C31 C32 1.642(2) . ?
C31 B35 1.709(2) . ?
C31 B34 1.714(2) . ?
C31 B36 1.720(2) . ?
C31 B33 1.724(2) . ?
C32 B41 1.691(2) . ?
C32 B36 1.697(3) . ?
C32 B40 1.697(2) . ?
C32 B33 1.703(3) . ?
C32 H32 0.95(2) . ?
C43 C44 1.386(2) . ?
C43 C48 1.391(2) . ?
C44 C45 1.385(2) . ?
C44 H44 0.9500 . ?
C45 C46 1.392(2) . ?
C45 H45 0.9500 . ?
C46 C47 1.383(2) . ?
C46 C49 1.471(2) . ?
C47 C48 1.383(2) . ?
C47 H47 0.9500 . ?
C48 H48 0.9500 . ?
C49 N53 1.3305(19) . ?
C49 N50 1.3479(19) . ?
C52 N51 1.322(2) . ?
C52 N53 1.361(2) . ?
C52 C60 1.491(2) . ?
C54 C55 1.373(3) . ?
C54 C59 1.377(3) . ?
C54 N50 1.4389(19) . ?
C55 C56 1.393(3) . ?
C55 H55 0.9500 . ?
C56 C57 1.377(4) . ?
C56 H56 0.9500 . ?
C57 C58 1.367(4) . ?
C57 H57 0.9500 . ?
C58 C59 1.386(3) . ?
C58 H58 0.9500 . ?
C59 H59 0.9500 . ?
C60 H60A 0.9800 . ?
C60 H60B 0.9800 . ?
C60 H60C 0.9800 . ?
N50 N51 1.3737(17) . ?
B33 B39 1.767(3) . ?
B33 B34 1.767(3) . ?
B33 B40 1.769(3) . ?
B33 H33 1.1200 . ?
B34 B38 1.768(3) . ?
B34 B35 1.776(3) . ?
B34 B39 1.777(3) . ?
B34 H34 1.1200 . ?
B35 B36 1.766(3) . ?
B35 B37 1.774(4) . ?
B35 B38 1.778(3) . ?
B35 H35 1.1200 . ?
B36 B37 1.755(3) . ?
B36 B41 1.764(3) . ?
B36 H36 1.1200 . ?
B37 B41 1.767(4) . ?
B37 B42 1.768(3) . ?
B37 B38 1.779(4) . ?
B37 H37 1.1200 . ?
B38 B42 1.774(3) . ?
B38 B39 1.774(3) . ?
B38 H38 1.1200 . ?
B39 B40 1.762(3) . ?
B39 B42 1.775(3) . ?
B39 H39 1.1200 . ?
B40 B41 1.763(3) . ?
B40 B42 1.774(3) . ?
B40 H40 1.1200 . ?
B41 B42 1.774(3) . ?
B41 H41 1.1200 . ?
B42 H42 1.1200 . ?
C2M O1M 1.394(3) . ?
C2M H2MA 0.9800 . ?
C2M H2MB 0.9800 . ?
C2M H2MC 0.9800 . ?
O1M H1M 0.97(4) . ?

loop_
_geom_torsion_atom_site_label_1
_geom_torsion_atom_site_label_2
_geom_torsion_atom_site_label_3
_geom_torsion_atom_site_label_4
_geom_torsion
_geom_torsion_site_symmetry_1
_geom_torsion_site_symmetry_2
_geom_torsion_site_symmetry_3
_geom_torsion_site_symmetry_4
_geom_torsion_publ_flag
B3 C1 C2 C3 145.21(14) . . . . ?
B2 C1 C2 C3 -145.77(13) . . . . ?
B4 C1 C2 C3 106.68(15) . . . . ?
B1 C1 C2 C3 -106.80(14) . . . . ?
B3 C1 C2 B8 -1.00(18) . . . . ?
B2 C1 C2 B8 68.02(16) . . . . ?
B4 C1 C2 B8 -39.52(13) . . . . ?
B1 C1 C2 B8 106.99(13) . . . . ?
B3 C1 C2 B9 -68.03(16) . . . . ?
B2 C1 C2 B9 0.99(17) . . . . ?
B4 C1 C2 B9 -106.56(13) . . . . ?
B1 C1 C2 B9 39.96(12) . . . . ?
B3 C1 C2 B4 38.53(13) . . . . ?
B2 C1 C2 B4 107.55(14) . . . . ?
B1 C1 C2 B4 146.51(12) . . . . ?
B3 C1 C2 B1 -107.99(14) . . . . ?
B2 C1 C2 B1 -38.97(12) . . . . ?
B4 C1 C2 B1 -146.51(12) . . . . ?
C1 C2 C3 C4 141.07(15) . . . . ?
B8 C2 C3 C4 -77.01(19) . . . . ?
B9 C2 C3 C4 -1.2(2) . . . . ?
B4 C2 C3 C4 -149.40(14) . . . . ?
B1 C2 C3 C4 71.37(18) . . . . ?
C1 C2 C3 C8 -39.09(19) . . . . ?
B8 C2 C3 C8 102.83(17) . . . . ?
B9 C2 C3 C8 178.62(14) . . . . ?
B4 C2 C3 C8 30.44(19) . . . . ?
B1 C2 C3 C8 -108.79(16) . . . . ?
C8 C3 C4 C5 -0.9(2) . . . . ?
C2 C3 C4 C5 178.90(15) . . . . ?
C3 C4 C5 C6 -0.2(3) . . . . ?
C4 C5 C6 C7 1.1(2) . . . . ?
C4 C5 C6 C9 177.32(15) . . . . ?
C5 C6 C7 C8 -0.9(2) . . . . ?
C9 C6 C7 C8 -176.97(14) . . . . ?
C4 C3 C8 C7 1.1(2) . . . . ?
C2 C3 C8 C7 -178.72(13) . . . . ?
C6 C7 C8 C3 -0.2(2) . . . . ?
C5 C6 C9 N4 -39.3(2) . . . . ?
C7 C6 C9 N4 136.80(16) . . . . ?
C5 C6 C9 N1 144.36(16) . . . . ?
C7 C6 C9 N1 -39.6(2) . . . . ?
C17 C12 C13 C14 -1.2(2) . . . . ?
N1 C12 C13 C14 -178.73(14) . . . . ?
C12 C13 C14 C15 1.3(2) . . . . ?
C13 C14 C15 C16 -0.1(3) . . . . ?
C14 C15 C16 C17 -1.1(3) . . . . ?
C13 C12 C17 C16 -0.1(2) . . . . ?
N1 C12 C17 C16 177.52(14) . . . . ?
C15 C16 C17 C12 1.2(3) . . . . ?
N4 C9 N1 N2 -0.72(17) . . . . ?
C6 C9 N1 N2 176.11(14) . . . . ?
N4 C9 N1 C12 172.75(14) . . . . ?
C6 C9 N1 C12 -10.4(2) . . . . ?
C13 C12 N1 C9 -49.4(2) . . . . ?
C17 C12 N1 C9 132.99(17) . . . . ?
C13 C12 N1 N2 123.56(15) . . . . ?
C17 C12 N1 N2 -54.06(19) . . . . ?
N4 C10 N2 N1 -0.02(18) . . . . ?
C11 C10 N2 N1 -179.58(15) . . . . ?
C9 N1 N2 C10 0.44(16) . . . . ?
C12 N1 N2 C10 -173.87(13) . . . . ?
N1 C9 N4 C10 0.66(17) . . . . ?
C6 C9 N4 C10 -176.25(14) . . . . ?
N2 C10 N4 C9 -0.40(19) . . . . ?
C11 C10 N4 C9 179.16(16) . . . . ?
B3 C1 B1 C2 103.22(14) . . . . ?
B2 C1 B1 C2 139.35(12) . . . . ?
B4 C1 B1 C2 32.81(12) . . . . ?
C2 C1 B1 B5 -98.90(13) . . . . ?
B3 C1 B1 B5 4.32(17) . . . . ?
B2 C1 B1 B5 40.45(12) . . . . ?
B4 C1 B1 B5 -66.09(16) . . . . ?
C2 C1 B1 B2 -139.35(12) . . . . ?
B3 C1 B1 B2 -36.13(13) . . . . ?
B4 C1 B1 B2 -106.55(14) . . . . ?
C2 C1 B1 B9 -36.88(10) . . . . ?
B3 C1 B1 B9 66.34(15) . . . . ?
B2 C1 B1 B9 102.47(13) . . . . ?
B4 C1 B1 B9 -4.07(16) . . . . ?
C3 C2 B1 C1 108.87(14) . . . . ?
B8 C2 B1 C1 -100.25(13) . . . . ?
B9 C2 B1 C1 -136.81(12) . . . . ?
B4 C2 B1 C1 -31.68(12) . . . . ?
C3 C2 B1 B5 -154.01(13) . . . . ?
C1 C2 B1 B5 97.12(13) . . . . ?
B8 C2 B1 B5 -3.13(17) . . . . ?
B9 C2 B1 B5 -39.69(12) . . . . ?
B4 C2 B1 B5 65.44(16) . . . . ?
C3 C2 B1 B2 143.66(13) . . . . ?
C1 C2 B1 B2 34.79(11) . . . . ?
B8 C2 B1 B2 -65.46(16) . . . . ?
B9 C2 B1 B2 -102.02(13) . . . . ?
B4 C2 B1 B2 3.11(16) . . . . ?
C3 C2 B1 B9 -114.32(14) . . . . ?
C1 C2 B1 B9 136.81(12) . . . . ?
B8 C2 B1 B9 36.56(13) . . . . ?
B4 C2 B1 B9 105.13(13) . . . . ?
C2 C1 B2 B3 -104.72(14) . . . . ?
B4 C1 B2 B3 -35.96(14) . . . . ?
B1 C1 B2 B3 -143.36(13) . . . . ?
C2 C1 B2 B6 -64.02(16) . . . . ?
B3 C1 B2 B6 40.71(13) . . . . ?
B4 C1 B2 B6 4.75(18) . . . . ?
B1 C1 B2 B6 -102.65(14) . . . . ?
C2 C1 B2 B5 -1.69(17) . . . . ?
B3 C1 B2 B5 103.03(14) . . . . ?
B4 C1 B2 B5 67.07(17) . . . . ?
B1 C1 B2 B5 -40.33(12) . . . . ?
C2 C1 B2 B1 38.64(12) . . . . ?
B3 C1 B2 B1 143.36(13) . . . . ?
B4 C1 B2 B1 107.40(14) . . . . ?
C2 B1 B2 C1 -34.31(11) . . . . ?
B5 B1 B2 C1 -133.40(14) . . . . ?
B9 B1 B2 C1 -95.30(13) . . . . ?
C1 B1 B2 B3 32.43(12) . . . . ?
C2 B1 B2 B3 -1.88(17) . . . . ?
B5 B1 B2 B3 -100.97(15) . . . . ?
B9 B1 B2 B3 -62.87(16) . . . . ?
C1 B1 B2 B6 96.29(14) . . . . ?
C2 B1 B2 B6 61.98(16) . . . . ?
B5 B1 B2 B6 -37.11(13) . . . . ?
B9 B1 B2 B6 0.98(17) . . . . ?
C1 B1 B2 B5 133.40(14) . . . . ?
C2 B1 B2 B5 99.09(13) . . . . ?
B9 B1 B2 B5 38.09(13) . . . . ?
C2 C1 B3 B4 -38.35(13) . . . . ?
B2 C1 B3 B4 -143.25(14) . . . . ?
B1 C1 B3 B4 -107.15(14) . . . . ?
C2 C1 B3 B2 104.91(14) . . . . ?
B4 C1 B3 B2 143.25(14) . . . . ?
B1 C1 B3 B2 36.10(13) . . . . ?
C2 C1 B3 B7 1.98(18) . . . . ?
B2 C1 B3 B7 -102.93(15) . . . . ?
B4 C1 B3 B7 40.32(13) . . . . ?
B1 C1 B3 B7 -66.83(17) . . . . ?
C2 C1 B3 B6 64.47(16) . . . . ?
B2 C1 B3 B6 -40.44(12) . . . . ?
B4 C1 B3 B6 102.82(14) . . . . ?
B1 C1 B3 B6 -4.34(17) . . . . ?
B6 B2 B3 C1 -133.34(13) . . . . ?
B5 B2 B3 C1 -95.88(13) . . . . ?
B1 B2 B3 C1 -32.65(12) . . . . ?
C1 B2 B3 B4 32.78(12) . . . . ?
B6 B2 B3 B4 -100.57(15) . . . . ?
B5 B2 B3 B4 -63.10(16) . . . . ?
B1 B2 B3 B4 0.13(18) . . . . ?
C1 B2 B3 B7 96.04(13) . . . . ?
B6 B2 B3 B7 -37.30(12) . . . . ?
B5 B2 B3 B7 0.16(16) . . . . ?
B1 B2 B3 B7 63.39(16) . . . . ?
C1 B2 B3 B6 133.34(13) . . . . ?
B5 B2 B3 B6 37.46(12) . . . . ?
B1 B2 B3 B6 100.70(14) . . . . ?
B3 C1 B4 C2 -139.63(13) . . . . ?
B2 C1 B4 C2 -103.50(14) . . . . ?
B1 C1 B4 C2 -32.81(12) . . . . ?
C2 C1 B4 B7 98.97(14) . . . . ?
B3 C1 B4 B7 -40.66(13) . . . . ?
B2 C1 B4 B7 -4.53(18) . . . . ?
B1 C1 B4 B7 66.16(16) . . . . ?
C2 C1 B4 B3 139.63(13) . . . . ?
B2 C1 B4 B3 36.12(14) . . . . ?
B1 C1 B4 B3 106.82(14) . . . . ?
C2 C1 B4 B8 36.48(11) . . . . ?
B3 C1 B4 B8 -103.15(14) . . . . ?
B2 C1 B4 B8 -67.03(16) . . . . ?
B1 C1 B4 B8 3.67(16) . . . . ?
C3 C2 B4 C1 -108.85(14) . . . . ?
B8 C2 B4 C1 137.36(13) . . . . ?
B9 C2 B4 C1 100.18(13) . . . . ?
B1 C2 B4 C1 31.72(12) . . . . ?
C3 C2 B4 B7 153.61(13) . . . . ?
C1 C2 B4 B7 -97.53(13) . . . . ?
B8 C2 B4 B7 39.82(12) . . . . ?
B9 C2 B4 B7 2.64(17) . . . . ?
B1 C2 B4 B7 -65.81(16) . . . . ?
C3 C2 B4 B3 -143.62(13) . . . . ?
C1 C2 B4 B3 -34.77(12) . . . . ?
B8 C2 B4 B3 102.59(14) . . . . ?
B9 C2 B4 B3 65.41(16) . . . . ?
B1 C2 B4 B3 -3.05(17) . . . . ?
C3 C2 B4 B8 113.79(14) . . . . ?
C1 C2 B4 B8 -137.36(13) . . . . ?
B9 C2 B4 B8 -37.18(13) . . . . ?
B1 C2 B4 B8 -105.64(13) . . . . ?
B2 B3 B4 C1 -32.54(12) . . . . ?
B7 B3 B4 C1 -133.46(14) . . . . ?
B6 B3 B4 C1 -95.95(14) . . . . ?
C1 B3 B4 C2 34.22(11) . . . . ?
B2 B3 B4 C2 1.68(17) . . . . ?
B7 B3 B4 C2 -99.23(14) . . . . ?
B6 B3 B4 C2 -61.73(16) . . . . ?
C1 B3 B4 B7 133.46(14) . . . . ?
B2 B3 B4 B7 100.91(15) . . . . ?
B6 B3 B4 B7 37.50(13) . . . . ?
C1 B3 B4 B8 95.35(14) . . . . ?
B2 B3 B4 B8 62.81(16) . . . . ?
B7 B3 B4 B8 -38.11(13) . . . . ?
B6 B3 B4 B8 -0.61(17) . . . . ?
C1 B1 B5 B9 97.85(13) . . . . ?
C2 B1 B5 B9 38.92(12) . . . . ?
B2 B1 B5 B9 137.26(14) . . . . ?
C1 B1 B5 B2 -39.42(12) . . . . ?
C2 B1 B5 B2 -98.35(13) . . . . ?
B9 B1 B5 B2 -137.26(14) . . . . ?
C1 B1 B5 B6 -2.39(17) . . . . ?
C2 B1 B5 B6 -61.32(16) . . . . ?
B2 B1 B5 B6 37.03(13) . . . . ?
B9 B1 B5 B6 -100.23(15) . . . . ?
C1 B1 B5 B10 60.72(16) . . . . ?
C2 B1 B5 B10 1.78(17) . . . . ?
B2 B1 B5 B10 100.13(15) . . . . ?
B9 B1 B5 B10 -37.13(13) . . . . ?
C1 B2 B5 B1 40.02(12) . . . . ?
B3 B2 B5 B1 101.08(13) . . . . ?
B6 B2 B5 B1 138.60(14) . . . . ?
C1 B2 B5 B9 1.73(17) . . . . ?
B3 B2 B5 B9 62.78(16) . . . . ?
B6 B2 B5 B9 100.31(15) . . . . ?
B1 B2 B5 B9 -38.29(12) . . . . ?
C1 B2 B5 B6 -98.58(14) . . . . ?
B3 B2 B5 B6 -37.52(12) . . . . ?
B1 B2 B5 B6 -138.60(14) . . . . ?
C1 B2 B5 B10 -61.20(15) . . . . ?
B3 B2 B5 B10 -0.14(16) . . . . ?
B6 B2 B5 B10 37.38(12) . . . . ?
B1 B2 B5 B10 -101.22(14) . . . . ?
C1 B2 B6 B10 60.49(17) . . . . ?
B3 B2 B6 B10 100.28(15) . . . . ?
B5 B2 B6 B10 -38.02(14) . . . . ?
B1 B2 B6 B10 -1.14(19) . . . . ?
C1 B2 B6 B5 98.51(14) . . . . ?
B3 B2 B6 B5 138.29(13) . . . . ?
B1 B2 B6 B5 36.88(13) . . . . ?
C1 B2 B6 B3 -39.78(12) . . . . ?
B5 B2 B6 B3 -138.29(13) . . . . ?
B1 B2 B6 B3 -101.41(14) . . . . ?
C1 B2 B6 B7 -2.91(17) . . . . ?
B3 B2 B6 B7 36.88(13) . . . . ?
B5 B2 B6 B7 -101.41(15) . . . . ?
B1 B2 B6 B7 -64.53(17) . . . . ?
B1 B5 B6 B2 -37.23(13) . . . . ?
B9 B5 B6 B2 -100.96(14) . . . . ?
B10 B5 B6 B2 -137.81(14) . . . . ?
B1 B5 B6 B10 100.58(15) . . . . ?
B9 B5 B6 B10 36.85(13) . . . . ?
B2 B5 B6 B10 137.81(14) . . . . ?
B1 B5 B6 B3 -0.03(18) . . . . ?
B9 B5 B6 B3 -63.76(17) . . . . ?
B2 B5 B6 B3 37.19(12) . . . . ?
B10 B5 B6 B3 -100.62(15) . . . . ?
B1 B5 B6 B7 63.15(17) . . . . ?
B9 B5 B6 B7 -0.58(18) . . . . ?
B2 B5 B6 B7 100.38(15) . . . . ?
B10 B5 B6 B7 -37.43(13) . . . . ?
C1 B3 B6 B2 39.74(12) . . . . ?
B4 B3 B6 B2 101.37(14) . . . . ?
B7 B3 B6 B2 138.57(13) . . . . ?
C1 B3 B6 B10 -61.50(16) . . . . ?
B4 B3 B6 B10 0.14(18) . . . . ?
B2 B3 B6 B10 -101.23(14) . . . . ?
B7 B3 B6 B10 37.34(13) . . . . ?
C1 B3 B6 B5 2.47(17) . . . . ?
B4 B3 B6 B5 64.10(17) . . . . ?
B2 B3 B6 B5 -37.27(13) . . . . ?
B7 B3 B6 B5 101.30(14) . . . . ?
C1 B3 B6 B7 -98.83(13) . . . . ?
B4 B3 B6 B7 -37.20(12) . . . . ?
B2 B3 B6 B7 -138.57(13) . . . . ?
C1 B4 B7 B3 39.61(12) . . . . ?
C2 B4 B7 B3 98.78(13) . . . . ?
B8 B4 B7 B3 137.64(14) . . . . ?
C1 B4 B7 B8 -98.03(14) . . . . ?
C2 B4 B7 B8 -38.86(12) . . . . ?
B3 B4 B7 B8 -137.64(14) . . . . ?
C1 B4 B7 B10 -60.78(16) . . . . ?
C2 B4 B7 B10 -1.61(17) . . . . ?
B3 B4 B7 B10 -100.39(15) . . . . ?
B8 B4 B7 B10 37.25(13) . . . . ?
C1 B4 B7 B6 2.31(18) . . . . ?
C2 B4 B7 B6 61.48(16) . . . . ?
B3 B4 B7 B6 -37.29(13) . . . . ?
B8 B4 B7 B6 100.34(15) . . . . ?
C1 B3 B7 B4 -40.04(12) . . . . ?
B2 B3 B7 B4 -101.15(14) . . . . ?
B6 B3 B7 B4 -138.24(14) . . . . ?
C1 B3 B7 B8 -2.17(18) . . . . ?
B4 B3 B7 B8 37.87(13) . . . . ?
B2 B3 B7 B8 -63.28(17) . . . . ?
B6 B3 B7 B8 -100.37(15) . . . . ?
C1 B3 B7 B10 60.99(16) . . . . ?
B4 B3 B7 B10 101.03(14) . . . . ?
B2 B3 B7 B10 -0.12(17) . . . . ?
B6 B3 B7 B10 -37.21(12) . . . . ?
C1 B3 B7 B6 98.20(14) . . . . ?
B4 B3 B7 B6 138.24(14) . . . . ?
B2 B3 B7 B6 37.09(12) . . . . ?
B2 B6 B7 B4 0.36(19) . . . . ?
B10 B6 B7 B4 -100.83(15) . . . . ?
B5 B6 B7 B4 -63.13(18) . . . . ?
B3 B6 B7 B4 37.30(13) . . . . ?
B2 B6 B7 B3 -36.94(13) . . . . ?
B10 B6 B7 B3 -138.12(13) . . . . ?
B5 B6 B7 B3 -100.42(14) . . . . ?
B2 B6 B7 B8 63.86(17) . . . . ?
B10 B6 B7 B8 -37.33(13) . . . . ?
B5 B6 B7 B8 0.37(18) . . . . ?
B3 B6 B7 B8 100.80(14) . . . . ?
B2 B6 B7 B10 101.19(14) . . . . ?
B5 B6 B7 B10 37.70(13) . . . . ?
B3 B6 B7 B10 138.12(13) . . . . ?
C3 C2 B8 B4 -105.75(15) . . . . ?
C1 C2 B8 B4 38.94(12) . . . . ?
B9 C2 B8 B4 141.38(13) . . . . ?
B1 C2 B8 B4 105.02(13) . . . . ?
C3 C2 B8 B10 152.36(14) . . . . ?
C1 C2 B8 B10 -62.95(16) . . . . ?
B9 C2 B8 B10 39.48(13) . . . . ?
B4 C2 B8 B10 -101.89(14) . . . . ?
B1 C2 B8 B10 3.12(17) . . . . ?
C3 C2 B8 B7 -145.14(14) . . . . ?
C1 C2 B8 B7 -0.45(17) . . . . ?
B9 C2 B8 B7 101.98(15) . . . . ?
B4 C2 B8 B7 -39.39(13) . . . . ?
B1 C2 B8 B7 65.62(17) . . . . ?
C3 C2 B8 B9 112.88(15) . . . . ?
C1 C2 B8 B9 -102.43(13) . . . . ?
B4 C2 B8 B9 -141.38(13) . . . . ?
B1 C2 B8 B9 -36.36(13) . . . . ?
C1 B4 B8 C2 -35.84(10) . . . . ?
B7 B4 B8 C2 -134.70(13) . . . . ?
B3 B4 B8 C2 -96.60(13) . . . . ?
C1 B4 B8 B10 61.60(15) . . . . ?
C2 B4 B8 B10 97.44(14) . . . . ?
B7 B4 B8 B10 -37.26(13) . . . . ?
B3 B4 B8 B10 0.84(17) . . . . ?
C1 B4 B8 B7 98.86(13) . . . . ?
C2 B4 B8 B7 134.70(13) . . . . ?
B3 B4 B8 B7 38.10(13) . . . . ?
C1 B4 B8 B9 -1.64(16) . . . . ?
C2 B4 B8 B9 34.20(11) . . . . ?
B7 B4 B8 B9 -100.49(14) . . . . ?
B3 B4 B8 B9 -62.39(15) . . . . ?
B4 B7 B8 C2 39.41(12) . . . . ?
B3 B7 B8 C2 1.64(19) . . . . ?
B10 B7 B8 C2 -98.86(14) . . . . ?
B6 B7 B8 C2 -61.60(17) . . . . ?
B3 B7 B8 B4 -37.77(13) . . . . ?
B10 B7 B8 B4 -138.27(14) . . . . ?
B6 B7 B8 B4 -101.02(15) . . . . ?
B4 B7 B8 B10 138.27(14) . . . . ?
B3 B7 B8 B10 100.50(15) . . . . ?
B6 B7 B8 B10 37.26(13) . . . . ?
B4 B7 B8 B9 100.99(14) . . . . ?
B3 B7 B8 B9 63.22(17) . . . . ?
B10 B7 B8 B9 -37.28(13) . . . . ?
B6 B7 B8 B9 -0.02(18) . . . . ?
C3 C2 B9 B10 -151.67(13) . . . . ?
C1 C2 B9 B10 63.25(15) . . . . ?
B8 C2 B9 B10 -39.50(12) . . . . ?
B4 C2 B9 B10 -2.54(17) . . . . ?
B1 C2 B9 B10 102.67(14) . . . . ?
C3 C2 B9 B5 145.25(14) . . . . ?
C1 C2 B9 B5 0.17(16) . . . . ?
B8 C2 B9 B5 -102.58(14) . . . . ?
B4 C2 B9 B5 -65.62(16) . . . . ?
B1 C2 B9 B5 39.59(12) . . . . ?
C3 C2 B9 B1 105.66(15) . . . . ?
C1 C2 B9 B1 -39.42(11) . . . . ?
B8 C2 B9 B1 -142.17(12) . . . . ?
B4 C2 B9 B1 -105.21(13) . . . . ?
C3 C2 B9 B8 -112.17(15) . . . . ?
C1 C2 B9 B8 102.76(13) . . . . ?
B4 C2 B9 B8 36.97(12) . . . . ?
B1 C2 B9 B8 142.17(12) . . . . ?
B1 B5 B9 C2 -39.48(12) . . . . ?
B2 B5 B9 C2 -1.20(17) . . . . ?
B6 B5 B9 C2 61.97(16) . . . . ?
B10 B5 B9 C2 98.82(14) . . . . ?
B1 B5 B9 B10 -138.30(14) . . . . ?
B2 B5 B9 B10 -100.01(15) . . . . ?
B6 B5 B9 B10 -36.84(13) . . . . ?
B2 B5 B9 B1 38.29(13) . . . . ?
B6 B5 B9 B1 101.46(15) . . . . ?
B10 B5 B9 B1 138.30(14) . . . . ?
B1 B5 B9 B8 -100.89(14) . . . . ?
B2 B5 B9 B8 -62.60(16) . . . . ?
B6 B5 B9 B8 0.57(17) . . . . ?
B10 B5 B9 B8 37.41(13) . . . . ?
C1 B1 B9 C2 36.15(10) . . . . ?
B5 B1 B9 C2 134.58(13) . . . . ?
B2 B1 B9 C2 96.48(13) . . . . ?
C1 B1 B9 B10 -60.79(16) . . . . ?
C2 B1 B9 B10 -96.94(14) . . . . ?
B5 B1 B9 B10 37.64(14) . . . . ?
B2 B1 B9 B10 -0.46(18) . . . . ?
C1 B1 B9 B5 -98.43(13) . . . . ?
C2 B1 B9 B5 -134.58(13) . . . . ?
B2 B1 B9 B5 -38.10(13) . . . . ?
C1 B1 B9 B8 2.70(15) . . . . ?
C2 B1 B9 B8 -33.46(11) . . . . ?
B5 B1 B9 B8 101.13(14) . . . . ?
B2 B1 B9 B8 63.02(15) . . . . ?
B4 B8 B9 C2 -34.49(11) . . . . ?
B10 B8 B9 C2 -134.76(13) . . . . ?
B7 B8 B9 C2 -97.37(14) . . . . ?
C2 B8 B9 B10 134.76(13) . . . . ?
B4 B8 B9 B10 100.27(14) . . . . ?
B7 B8 B9 B10 37.39(13) . . . . ?
C2 B8 B9 B5 97.03(13) . . . . ?
B4 B8 B9 B5 62.54(16) . . . . ?
B10 B8 B9 B5 -37.73(13) . . . . ?
B7 B8 B9 B5 -0.34(17) . . . . ?
C2 B8 B9 B1 33.80(11) . . . . ?
B4 B8 B9 B1 -0.68(16) . . . . ?
B10 B8 B9 B1 -100.95(14) . . . . ?
B7 B8 B9 B1 -63.56(16) . . . . ?
C2 B9 B10 B6 -62.45(17) . . . . ?
B5 B9 B10 B6 36.97(13) . . . . ?
B1 B9 B10 B6 -0.23(19) . . . . ?
B8 B9 B10 B6 -101.29(16) . . . . ?
C2 B9 B10 B8 38.84(12) . . . . ?
B5 B9 B10 B8 138.26(14) . . . . ?
B1 B9 B10 B8 101.06(14) . . . . ?
C2 B9 B10 B7 1.38(17) . . . . ?
B5 B9 B10 B7 100.79(15) . . . . ?
B1 B9 B10 B7 63.60(17) . . . . ?
B8 B9 B10 B7 -37.47(13) . . . . ?
C2 B9 B10 B5 -99.42(14) . . . . ?
B1 B9 B10 B5 -37.20(13) . . . . ?
B8 B9 B10 B5 -138.26(14) . . . . ?
B2 B6 B10 B9 0.85(19) . . . . ?
B5 B6 B10 B9 -36.92(13) . . . . ?
B3 B6 B10 B9 64.08(18) . . . . ?
B7 B6 B10 B9 101.31(15) . . . . ?
B2 B6 B10 B8 -62.86(18) . . . . ?
B5 B6 B10 B8 -100.62(14) . . . . ?
B3 B6 B10 B8 0.38(18) . . . . ?
B7 B6 B10 B8 37.61(13) . . . . ?
B2 B6 B10 B7 -100.46(15) . . . . ?
B5 B6 B10 B7 -138.23(13) . . . . ?
B3 B6 B10 B7 -37.22(13) . . . . ?
B2 B6 B10 B5 37.77(13) . . . . ?
B3 B6 B10 B5 101.00(14) . . . . ?
B7 B6 B10 B5 138.23(13) . . . . ?
C2 B8 B10 B9 -38.98(12) . . . . ?
B4 B8 B10 B9 -101.22(14) . . . . ?
B7 B8 B10 B9 -138.20(14) . . . . ?
C2 B8 B10 B6 61.48(17) . . . . ?
B4 B8 B10 B6 -0.75(18) . . . . ?
B7 B8 B10 B6 -37.74(13) . . . . ?
B9 B8 B10 B6 100.46(15) . . . . ?
C2 B8 B10 B7 99.21(14) . . . . ?
B4 B8 B10 B7 36.98(13) . . . . ?
B9 B8 B10 B7 138.20(14) . . . . ?
C2 B8 B10 B5 -1.80(18) . . . . ?
B4 B8 B10 B5 -64.03(17) . . . . ?
B7 B8 B10 B5 -101.01(15) . . . . ?
B9 B8 B10 B5 37.18(13) . . . . ?
B4 B7 B10 B9 0.16(18) . . . . ?
B3 B7 B10 B9 -63.17(17) . . . . ?
B8 B7 B10 B9 37.54(13) . . . . ?
B6 B7 B10 B9 -100.49(15) . . . . ?
B4 B7 B10 B6 100.65(14) . . . . ?
B3 B7 B10 B6 37.33(12) . . . . ?
B8 B7 B10 B6 138.03(13) . . . . ?
B4 B7 B10 B8 -37.38(13) . . . . ?
B3 B7 B10 B8 -100.71(14) . . . . ?
B6 B7 B10 B8 -138.03(13) . . . . ?
B4 B7 B10 B5 63.35(16) . . . . ?
B3 B7 B10 B5 0.03(17) . . . . ?
B8 B7 B10 B5 100.74(14) . . . . ?
B6 B7 B10 B5 -37.30(12) . . . . ?
B1 B5 B10 B9 37.42(13) . . . . ?
B2 B5 B10 B9 101.03(13) . . . . ?
B6 B5 B10 B9 138.51(14) . . . . ?
B1 B5 B10 B6 -101.09(15) . . . . ?
B9 B5 B10 B6 -138.51(14) . . . . ?
B2 B5 B10 B6 -37.47(12) . . . . ?
B1 B5 B10 B8 -0.01(19) . . . . ?
B9 B5 B10 B8 -37.42(13) . . . . ?
B2 B5 B10 B8 63.61(16) . . . . ?
B6 B5 B10 B8 101.08(15) . . . . ?
B1 B5 B10 B7 -63.55(16) . . . . ?
B9 B5 B10 B7 -100.97(14) . . . . ?
B2 B5 B10 B7 0.07(17) . . . . ?
B6 B5 B10 B7 37.54(12) . . . . ?
C43 C31 C32 B41 -144.92(14) . . . . ?
B35 C31 C32 B41 0.89(18) . . . . ?
B34 C31 C32 B41 67.68(17) . . . . ?
B36 C31 C32 B41 -38.44(13) . . . . ?
B33 C31 C32 B41 107.24(15) . . . . ?
C43 C31 C32 B36 -106.48(14) . . . . ?
B35 C31 C32 B36 39.33(13) . . . . ?
B34 C31 C32 B36 106.12(14) . . . . ?
B33 C31 C32 B36 145.68(13) . . . . ?
C43 C31 C32 B40 146.50(14) . . . . ?
B35 C31 C32 B40 -67.69(17) . . . . ?
B34 C31 C32 B40 -0.90(18) . . . . ?
B36 C31 C32 B40 -107.02(15) . . . . ?
B33 C31 C32 B40 38.65(13) . . . . ?
C43 C31 C32 B33 107.84(15) . . . . ?
B35 C31 C32 B33 -106.34(14) . . . . ?
B34 C31 C32 B33 -39.56(13) . . . . ?
B36 C31 C32 B33 -145.68(13) . . . . ?
C32 C31 C43 C44 -125.59(15) . . . . ?
B35 C31 C43 C44 93.0(2) . . . . ?
B34 C31 C43 C44 17.1(2) . . . . ?
B36 C31 C43 C44 165.23(15) . . . . ?
B33 C31 C43 C44 -55.83(19) . . . . ?
C32 C31 C43 C48 55.6(2) . . . . ?
B35 C31 C43 C48 -85.8(2) . . . . ?
B34 C31 C43 C48 -161.71(17) . . . . ?
B36 C31 C43 C48 -13.6(2) . . . . ?
B33 C31 C43 C48 125.36(17) . . . . ?
C48 C43 C44 C45 1.4(2) . . . . ?
C31 C43 C44 C45 -177.46(14) . . . . ?
C43 C44 C45 C46 -0.2(2) . . . . ?
C44 C45 C46 C47 -0.8(2) . . . . ?
C44 C45 C46 C49 177.70(14) . . . . ?
C45 C46 C47 C48 0.6(3) . . . . ?
C49 C46 C47 C48 -178.03(17) . . . . ?
C46 C47 C48 C43 0.7(3) . . . . ?
C44 C43 C48 C47 -1.6(3) . . . . ?
C31 C43 C48 C47 177.20(16) . . . . ?
C47 C46 C49 N53 30.6(2) . . . . ?
C45 C46 C49 N53 -147.89(16) . . . . ?
C47 C46 C49 N50 -148.59(16) . . . . ?
C45 C46 C49 N50 32.9(2) . . . . ?
C59 C54 C55 C56 0.2(3) . . . . ?
N50 C54 C55 C56 -178.0(2) . . . . ?
C54 C55 C56 C57 -0.4(4) . . . . ?
C55 C56 C57 C58 0.6(4) . . . . ?
C56 C57 C58 C59 -0.6(4) . . . . ?
C55 C54 C59 C58 -0.2(3) . . . . ?
N50 C54 C59 C58 177.99(18) . . . . ?
C57 C58 C59 C54 0.4(4) . . . . ?
N53 C49 N50 N51 -0.46(17) . . . . ?
C46 C49 N50 N51 178.85(13) . . . . ?
N53 C49 N50 C54 -172.41(15) . . . . ?
C46 C49 N50 C54 6.9(3) . . . . ?
C55 C54 N50 C49 68.5(2) . . . . ?
C59 C54 N50 C49 -109.8(2) . . . . ?
C55 C54 N50 N51 -102.73(19) . . . . ?
C59 C54 N50 N51 79.0(2) . . . . ?
N53 C52 N51 N50 0.28(18) . . . . ?
C60 C52 N51 N50 -179.30(15) . . . . ?
C49 N50 N51 C52 0.11(17) . . . . ?
C54 N50 N51 C52 172.93(14) . . . . ?
N50 C49 N53 C52 0.59(17) . . . . ?
C46 C49 N53 C52 -178.74(14) . . . . ?
N51 C52 N53 C49 -0.55(18) . . . . ?
C60 C52 N53 C49 179.03(15) . . . . ?
B41 C32 B33 C31 -103.47(16) . . . . ?
B36 C32 B33 C31 -33.33(12) . . . . ?
B40 C32 B33 C31 -139.48(13) . . . . ?
C31 C32 B33 B39 99.44(14) . . . . ?
B41 C32 B33 B39 -4.0(2) . . . . ?
B36 C32 B33 B39 66.11(17) . . . . ?
B40 C32 B33 B39 -40.04(13) . . . . ?
C31 C32 B33 B34 36.93(11) . . . . ?
B41 C32 B33 B34 -66.53(18) . . . . ?
B36 C32 B33 B34 3.61(17) . . . . ?
B40 C32 B33 B34 -102.54(14) . . . . ?
C31 C32 B33 B40 139.48(13) . . . . ?
B41 C32 B33 B40 36.01(16) . . . . ?
B36 C32 B33 B40 106.15(15) . . . . ?
C43 C31 B33 C32 -108.26(14) . . . . ?
B35 C31 B33 C32 100.26(16) . . . . ?
B34 C31 B33 C32 137.08(13) . . . . ?
B36 C31 B33 C32 32.19(13) . . . . ?
C43 C31 B33 B39 154.50(13) . . . . ?
C32 C31 B33 B39 -97.24(14) . . . . ?
B35 C31 B33 B39 3.02(19) . . . . ?
B34 C31 B33 B39 39.83(13) . . . . ?
B36 C31 B33 B39 -65.05(17) . . . . ?
C43 C31 B33 B34 114.66(15) . . . . ?
C32 C31 B33 B34 -137.08(13) . . . . ?
B35 C31 B33 B34 -36.81(16) . . . . ?
B36 C31 B33 B34 -104.89(15) . . . . ?
C43 C31 B33 B40 -143.29(13) . . . . ?
C32 C31 B33 B40 -35.03(12) . . . . ?
B35 C31 B33 B40 65.23(18) . . . . ?
B34 C31 B33 B40 102.05(15) . . . . ?
B36 C31 B33 B40 -2.84(17) . . . . ?
C43 C31 B34 B33 -106.38(16) . . . . ?
C32 C31 B34 B33 39.05(13) . . . . ?
B35 C31 B34 B33 141.65(15) . . . . ?
B36 C31 B34 B33 104.47(15) . . . . ?
C43 C31 B34 B38 151.48(14) . . . . ?
C32 C31 B34 B38 -63.10(17) . . . . ?
B35 C31 B34 B38 39.51(14) . . . . ?
B36 C31 B34 B38 2.33(19) . . . . ?
B33 C31 B34 B38 -102.14(15) . . . . ?
C43 C31 B34 B35 111.97(17) . . . . ?
C32 C31 B34 B35 -102.60(15) . . . . ?
B36 C31 B34 B35 -37.18(15) . . . . ?
B33 C31 B34 B35 -141.65(15) . . . . ?
C43 C31 B34 B39 -145.94(14) . . . . ?
C32 C31 B34 B39 -0.51(18) . . . . ?
B35 C31 B34 B39 102.09(17) . . . . ?
B36 C31 B34 B39 64.91(18) . . . . ?
B33 C31 B34 B39 -39.56(13) . . . . ?
C32 B33 B34 C31 -36.23(11) . . . . ?
B39 B33 B34 C31 -134.75(14) . . . . ?
B40 B33 B34 C31 -97.24(14) . . . . ?
C32 B33 B34 B38 61.38(16) . . . . ?
C31 B33 B34 B38 97.61(15) . . . . ?
B39 B33 B34 B38 -37.14(13) . . . . ?
B40 B33 B34 B38 0.37(19) . . . . ?
C32 B33 B34 B35 -2.35(17) . . . . ?
C31 B33 B34 B35 33.88(12) . . . . ?
B39 B33 B34 B35 -100.87(15) . . . . ?
B40 B33 B34 B35 -63.36(17) . . . . ?
C32 B33 B34 B39 98.52(14) . . . . ?
C31 B33 B34 B39 134.75(14) . . . . ?
B40 B33 B34 B39 37.51(13) . . . . ?
C43 C31 B35 B36 105.49(16) . . . . ?
C32 C31 B35 B36 -38.70(13) . . . . ?
B34 C31 B35 B36 -140.97(14) . . . . ?
B33 C31 B35 B36 -104.40(15) . . . . ?
C43 C31 B35 B37 144.75(14) . . . . ?
C32 C31 B35 B37 0.56(18) . . . . ?
B34 C31 B35 B37 -101.71(15) . . . . ?
B36 C31 B35 B37 39.26(14) . . . . ?
B33 C31 B35 B37 -65.14(18) . . . . ?
C43 C31 B35 B34 -113.54(16) . . . . ?
C32 C31 B35 B34 102.27(14) . . . . ?
B36 C31 B35 B34 140.97(14) . . . . ?
B33 C31 B35 B34 36.57(14) . . . . ?
C43 C31 B35 B38 -152.71(15) . . . . ?
C32 C31 B35 B38 63.10(19) . . . . ?
B34 C31 B35 B38 -39.17(15) . . . . ?
B36 C31 B35 B38 101.80(18) . . . . ?
B33 C31 B35 B38 -2.6(2) . . . . ?
B33 B34 B35 C31 -34.17(12) . . . . ?
B38 B34 B35 C31 -135.06(15) . . . . ?
B39 B34 B35 C31 -97.44(15) . . . . ?
C31 B34 B35 B36 34.68(12) . . . . ?
B33 B34 B35 B36 0.51(18) . . . . ?
B38 B34 B35 B36 -100.38(16) . . . . ?
B39 B34 B35 B36 -62.75(17) . . . . ?
C31 B34 B35 B37 97.45(16) . . . . ?
B33 B34 B35 B37 63.28(17) . . . . ?
B38 B34 B35 B37 -37.61(14) . . . . ?
B39 B34 B35 B37 0.01(19) . . . . ?
C31 B34 B35 B38 135.06(15) . . . . ?
B33 B34 B35 B38 100.89(15) . . . . ?
B39 B34 B35 B38 37.63(14) . . . . ?
B41 C32 B36 C31 139.80(14) . . . . ?
B40 C32 B36 C31 103.34(15) . . . . ?
B33 C32 B36 C31 33.34(12) . . . . ?
C31 C32 B36 B37 -99.37(17) . . . . ?
B41 C32 B36 B37 40.43(16) . . . . ?
B40 C32 B36 B37 4.0(2) . . . . ?
B33 C32 B36 B37 -66.02(19) . . . . ?
C31 C32 B36 B41 -139.80(14) . . . . ?
B40 C32 B36 B41 -36.46(15) . . . . ?
B33 C32 B36 B41 -106.45(15) . . . . ?
C31 C32 B36 B35 -36.65(12) . . . . ?
B41 C32 B36 B35 103.15(15) . . . . ?
B40 C32 B36 B35 66.69(18) . . . . ?
B33 C32 B36 B35 -3.30(18) . . . . ?
C43 C31 B36 C32 108.66(14) . . . . ?
B35 C31 B36 C32 -137.47(13) . . . . ?
B34 C31 B36 C32 -100.09(14) . . . . ?
B33 C31 B36 C32 -32.24(12) . . . . ?
C43 C31 B36 B37 -153.70(15) . . . . ?
C32 C31 B36 B37 97.63(16) . . . . ?
B35 C31 B36 B37 -39.83(15) . . . . ?
B34 C31 B36 B37 -2.5(2) . . . . ?
B33 C31 B36 B37 65.39(19) . . . . ?
C43 C31 B36 B41 143.47(14) . . . . ?
C32 C31 B36 B41 34.81(13) . . . . ?
B35 C31 B36 B41 -102.65(15) . . . . ?
B34 C31 B36 B41 -65.28(18) . . . . ?
B33 C31 B36 B41 2.57(18) . . . . ?
C43 C31 B36 B35 -113.87(14) . . . . ?
C32 C31 B36 B35 137.47(13) . . . . ?
B34 C31 B36 B35 37.38(14) . . . . ?
B33 C31 B36 B35 105.22(14) . . . . ?
C31 B35 B36 C32 36.07(11) . . . . ?
B37 B35 B36 C32 -98.78(15) . . . . ?
B34 B35 B36 C32 1.55(18) . . . . ?
B38 B35 B36 C32 -61.43(18) . . . . ?
B37 B35 B36 C31 -134.85(14) . . . . ?
B34 B35 B36 C31 -34.51(13) . . . . ?
B38 B35 B36 C31 -97.50(16) . . . . ?
C31 B35 B36 B37 134.85(14) . . . . ?
B34 B35 B36 B37 100.33(15) . . . . ?
B38 B35 B36 B37 37.35(15) . . . . ?
C31 B35 B36 B41 97.19(15) . . . . ?
B37 B35 B36 B41 -37.65(14) . . . . ?
B34 B35 B36 B41 62.68(18) . . . . ?
B38 B35 B36 B41 -0.3(2) . . . . ?
C32 B36 B37 B41 -39.52(14) . . . . ?
C31 B36 B37 B41 -99.22(16) . . . . ?
B35 B36 B37 B41 -138.19(15) . . . . ?
C32 B36 B37 B42 -2.3(2) . . . . ?
C31 B36 B37 B42 -62.0(2) . . . . ?
B41 B36 B37 B42 37.20(16) . . . . ?
B35 B36 B37 B42 -100.99(18) . . . . ?
C32 B36 B37 B35 98.67(15) . . . . ?
C31 B36 B37 B35 38.98(14) . . . . ?
B41 B36 B37 B35 138.19(15) . . . . ?
C32 B36 B37 B38 61.2(2) . . . . ?
C31 B36 B37 B38 1.5(2) . . . . ?
B41 B36 B37 B38 100.76(17) . . . . ?
B35 B36 B37 B38 -37.43(16) . . . . ?
C31 B35 B37 B36 -39.18(13) . . . . ?
B34 B35 B37 B36 -100.78(15) . . . . ?
B38 B35 B37 B36 -138.19(15) . . . . ?
C31 B35 B37 B41 -1.72(19) . . . . ?
B36 B35 B37 B41 37.46(14) . . . . ?
B34 B35 B37 B41 -63.32(18) . . . . ?
B38 B35 B37 B41 -100.73(16) . . . . ?
C31 B35 B37 B42 62.06(19) . . . . ?
B36 B35 B37 B42 101.24(17) . . . . ?
B34 B35 B37 B42 0.5(2) . . . . ?
B38 B35 B37 B42 -36.95(14) . . . . ?
C31 B35 B37 B38 99.01(15) . . . . ?
B36 B35 B37 B38 138.19(15) . . . . ?
B34 B35 B37 B38 37.41(14) . . . . ?
C31 B34 B38 B42 61.88(18) . . . . ?
B33 B34 B38 B42 -0.34(19) . . . . ?
B35 B34 B38 B42 100.62(17) . . . . ?
B39 B34 B38 B42 -37.36(13) . . . . ?
C31 B34 B38 B39 99.24(15) . . . . ?
B33 B34 B38 B39 37.02(13) . . . . ?
B35 B34 B38 B39 137.98(15) . . . . ?
C31 B34 B38 B35 -38.73(13) . . . . ?
B33 B34 B38 B35 -100.95(15) . . . . ?
B39 B34 B38 B35 -137.98(15) . . . . ?
C31 B34 B38 B37 -1.2(2) . . . . ?
B33 B34 B38 B37 -63.45(19) . . . . ?
B35 B34 B38 B37 37.51(15) . . . . ?
B39 B34 B38 B37 -100.47(16) . . . . ?
C31 B35 B38 B34 38.79(14) . . . . ?
B36 B35 B38 B34 100.82(15) . . . . ?
B37 B35 B38 B34 137.88(16) . . . . ?
C31 B35 B38 B42 -62.4(2) . . . . ?
B36 B35 B38 B42 -0.3(2) . . . . ?
B37 B35 B38 B42 36.71(15) . . . . ?
B34 B35 B38 B42 -101.17(16) . . . . ?
C31 B35 B38 B39 1.1(2) . . . . ?
B36 B35 B38 B39 63.1(2) . . . . ?
B37 B35 B38 B39 100.19(17) . . . . ?
B34 B35 B38 B39 -37.69(15) . . . . ?
C31 B35 B38 B37 -99.08(17) . . . . ?
B36 B35 B38 B37 -37.05(15) . . . . ?
B34 B35 B38 B37 -137.88(16) . . . . ?
B36 B37 B38 B34 -0.2(2) . . . . ?
B41 B37 B38 B34 63.37(19) . . . . ?
B42 B37 B38 B34 101.17(15) . . . . ?
B35 B37 B38 B34 -37.63(14) . . . . ?
B36 B37 B38 B42 -101.37(18) . . . . ?
B41 B37 B38 B42 -37.80(14) . . . . ?
B35 B37 B38 B42 -138.80(14) . . . . ?
B36 B37 B38 B39 -63.7(2) . . . . ?
B41 B37 B38 B39 -0.16(19) . . . . ?
B42 B37 B38 B39 37.63(13) . . . . ?
B35 B37 B38 B39 -101.17(15) . . . . ?
B36 B37 B38 B35 37.43(15) . . . . ?
B41 B37 B38 B35 101.00(15) . . . . ?
B42 B37 B38 B35 138.80(14) . . . . ?
C32 B33 B39 B40 39.40(13) . . . . ?
C31 B33 B39 B40 98.83(14) . . . . ?
B34 B33 B39 B40 137.89(15) . . . . ?
C32 B33 B39 B38 -61.57(18) . . . . ?
C31 B33 B39 B38 -2.15(19) . . . . ?
B34 B33 B39 B38 36.92(15) . . . . ?
B40 B33 B39 B38 -100.97(16) . . . . ?
C32 B33 B39 B42 1.87(18) . . . . ?
C31 B33 B39 B42 61.29(17) . . . . ?
B34 B33 B39 B42 100.36(16) . . . . ?
B40 B33 B39 B42 -37.53(14) . . . . ?
C32 B33 B39 B34 -98.49(14) . . . . ?
C31 B33 B39 B34 -39.07(13) . . . . ?
B40 B33 B39 B34 -137.89(15) . . . . ?
B34 B38 B39 B40 -100.58(14) . . . . ?
B42 B38 B39 B40 37.72(12) . . . . ?
B35 B38 B39 B40 -62.94(19) . . . . ?
B37 B38 B39 B40 0.24(18) . . . . ?
B34 B38 B39 B33 -36.98(14) . . . . ?
B42 B38 B39 B33 101.32(15) . . . . ?
B35 B38 B39 B33 0.7(2) . . . . ?
B37 B38 B39 B33 63.84(18) . . . . ?
B34 B38 B39 B42 -138.30(14) . . . . ?
B35 B38 B39 B42 -100.66(17) . . . . ?
B37 B38 B39 B42 -37.48(13) . . . . ?
B42 B38 B39 B34 138.30(14) . . . . ?
B35 B38 B39 B34 37.64(15) . . . . ?
B37 B38 B39 B34 100.82(15) . . . . ?
C31 B34 B39 B40 1.67(19) . . . . ?
B33 B34 B39 B40 -37.68(14) . . . . ?
B38 B34 B39 B40 100.84(16) . . . . ?
B35 B34 B39 B40 63.14(18) . . . . ?
C31 B34 B39 B33 39.35(13) . . . . ?
B38 B34 B39 B33 138.52(15) . . . . ?
B35 B34 B39 B33 100.82(14) . . . . ?
C31 B34 B39 B38 -99.17(16) . . . . ?
B33 B34 B39 B38 -138.52(15) . . . . ?
B35 B34 B39 B38 -37.70(14) . . . . ?
C31 B34 B39 B42 -61.95(18) . . . . ?
B33 B34 B39 B42 -101.30(15) . . . . ?
B38 B34 B39 B42 37.22(14) . . . . ?
B35 B34 B39 B42 -0.48(18) . . . . ?
C31 C32 B40 B39 1.91(18) . . . . ?
B41 C32 B40 B39 -102.87(16) . . . . ?
B36 C32 B40 B39 -66.40(18) . . . . ?
B33 C32 B40 B39 40.28(13) . . . . ?
C31 C32 B40 B41 104.78(16) . . . . ?
B36 C32 B40 B41 36.48(16) . . . . ?
B33 C32 B40 B41 143.15(15) . . . . ?
C31 C32 B40 B33 -38.37(13) . . . . ?
B41 C32 B40 B33 -143.15(15) . . . . ?
B36 C32 B40 B33 -106.68(16) . . . . ?
C31 C32 B40 B42 64.41(17) . . . . ?
B41 C32 B40 B42 -40.37(14) . . . . ?
B36 C32 B40 B42 -3.89(19) . . . . ?
B33 C32 B40 B42 102.78(15) . . . . ?
B33 B39 B40 C32 -39.67(12) . . . . ?
B38 B39 B40 C32 60.95(17) . . . . ?
B42 B39 B40 C32 98.56(15) . . . . ?
B34 B39 B40 C32 -2.14(19) . . . . ?
B33 B39 B40 B41 -100.84(14) . . . . ?
B38 B39 B40 B41 -0.22(18) . . . . ?
B42 B39 B40 B41 37.39(13) . . . . ?
B34 B39 B40 B41 -63.32(18) . . . . ?
B38 B39 B40 B33 100.62(14) . . . . ?
B42 B39 B40 B33 138.23(14) . . . . ?
B34 B39 B40 B33 37.52(14) . . . . ?
B33 B39 B40 B42 -138.23(14) . . . . ?
B38 B39 B40 B42 -37.61(13) . . . . ?
B34 B39 B40 B42 -100.71(15) . . . . ?
C31 B33 B40 C32 34.49(11) . . . . ?
B39 B33 B40 C32 133.81(14) . . . . ?
B34 B33 B40 C32 96.03(14) . . . . ?
C32 B33 B40 B39 -133.81(14) . . . . ?
C31 B33 B40 B39 -99.32(14) . . . . ?
B34 B33 B40 B39 -37.78(13) . . . . ?
C32 B33 B40 B41 -32.56(13) . . . . ?
C31 B33 B40 B41 1.93(18) . . . . ?
B39 B33 B40 B41 101.25(15) . . . . ?
B34 B33 B40 B41 63.47(17) . . . . ?
C32 B33 B40 B42 -96.29(15) . . . . ?
C31 B33 B40 B42 -61.80(17) . . . . ?
B39 B33 B40 B42 37.52(13) . . . . ?
B34 B33 B40 B42 -0.26(18) . . . . ?
C31 C32 B41 B40 -104.49(15) . . . . ?
B36 C32 B41 B40 -142.60(15) . . . . ?
B33 C32 B41 B40 -36.00(15) . . . . ?
C31 C32 B41 B36 38.11(13) . . . . ?
B40 C32 B41 B36 142.60(15) . . . . ?
B33 C32 B41 B36 106.60(16) . . . . ?
C31 C32 B41 B37 -1.92(18) . . . . ?
B36 C32 B41 B37 -40.04(14) . . . . ?
B40 C32 B41 B37 102.56(15) . . . . ?
B33 C32 B41 B37 66.56(19) . . . . ?
C31 C32 B41 B42 -64.04(19) . . . . ?
B36 C32 B41 B42 -102.16(18) . . . . ?
B40 C32 B41 B42 40.44(14) . . . . ?
B33 C32 B41 B42 4.4(2) . . . . ?
B39 B40 B41 C32 96.31(14) . . . . ?
B33 B40 B41 C32 32.69(13) . . . . ?
B42 B40 B41 C32 133.73(15) . . . . ?
C32 B40 B41 B36 -33.15(13) . . . . ?
B39 B40 B41 B36 63.17(18) . . . . ?
B33 B40 B41 B36 -0.5(2) . . . . ?
B42 B40 B41 B36 100.58(17) . . . . ?
C32 B40 B41 B37 -96.20(15) . . . . ?
B39 B40 B41 B37 0.12(18) . . . . ?
B33 B40 B41 B37 -63.51(17) . . . . ?
B42 B40 B41 B37 37.53(13) . . . . ?
C32 B40 B41 B42 -133.73(15) . . . . ?
B39 B40 B41 B42 -37.42(13) . . . . ?
B33 B40 B41 B42 -101.04(15) . . . . ?
C31 B36 B41 C32 -34.37(12) . . . . ?
B37 B36 B41 C32 -133.74(15) . . . . ?
B35 B36 B41 C32 -95.99(15) . . . . ?
C32 B36 B41 B40 33.16(13) . . . . ?
C31 B36 B41 B40 -1.22(19) . . . . ?
B37 B36 B41 B40 -100.58(17) . . . . ?
B35 B36 B41 B40 -62.83(19) . . . . ?
C32 B36 B41 B37 133.74(15) . . . . ?
C31 B36 B41 B37 99.36(16) . . . . ?
B35 B36 B41 B37 37.74(15) . . . . ?
C32 B36 B41 B42 96.83(15) . . . . ?
C31 B36 B41 B42 62.46(18) . . . . ?
B37 B36 B41 B42 -36.90(15) . . . . ?
B35 B36 B41 B42 0.8(2) . . . . ?
B36 B37 B41 C32 39.63(13) . . . . ?
B42 B37 B41 C32 -99.04(15) . . . . ?
B35 B37 B41 C32 2.19(19) . . . . ?
B38 B37 B41 C32 -61.34(18) . . . . ?
B36 B37 B41 B40 100.99(15) . . . . ?
B42 B37 B41 B40 -37.67(13) . . . . ?
B35 B37 B41 B40 63.56(18) . . . . ?
B38 B37 B41 B40 0.03(19) . . . . ?
B42 B37 B41 B36 -138.66(15) . . . . ?
B35 B37 B41 B36 -37.44(14) . . . . ?
B38 B37 B41 B36 -100.96(16) . . . . ?
B36 B37 B41 B42 138.66(15) . . . . ?
B35 B37 B41 B42 101.23(17) . . . . ?
B38 B37 B41 B42 37.70(13) . . . . ?
B36 B37 B42 B38 100.66(19) . . . . ?
B41 B37 B42 B38 137.81(14) . . . . ?
B35 B37 B42 B38 36.98(15) . . . . ?
B36 B37 B42 B41 -37.15(16) . . . . ?
B35 B37 B42 B41 -100.83(15) . . . . ?
B38 B37 B42 B41 -137.81(14) . . . . ?
B36 B37 B42 B40 0.1(2) . . . . ?
B41 B37 B42 B40 37.27(14) . . . . ?
B35 B37 B42 B40 -63.6(2) . . . . ?
B38 B37 B42 B40 -100.54(16) . . . . ?
B36 B37 B42 B39 62.9(2) . . . . ?
B41 B37 B42 B39 100.08(15) . . . . ?
B35 B37 B42 B39 -0.8(2) . . . . ?
B38 B37 B42 B39 -37.73(14) . . . . ?
B34 B38 B42 B37 -100.34(15) . . . . ?
B39 B38 B42 B37 -137.78(14) . . . . ?
B35 B38 B42 B37 -36.76(14) . . . . ?
B34 B38 B42 B41 -62.72(19) . . . . ?
B39 B38 B42 B41 -100.16(15) . . . . ?
B35 B38 B42 B41 0.9(2) . . . . ?
B37 B38 B42 B41 37.62(14) . . . . ?
B34 B38 B42 B40 0.17(19) . . . . ?
B39 B38 B42 B40 -37.27(13) . . . . ?
B35 B38 B42 B40 63.75(19) . . . . ?
B37 B38 B42 B40 100.51(15) . . . . ?
B34 B38 B42 B39 37.44(13) . . . . ?
B35 B38 B42 B39 101.02(16) . . . . ?
B37 B38 B42 B39 137.78(14) . . . . ?
C32 B41 B42 B37 98.21(17) . . . . ?
B40 B41 B42 B37 137.95(15) . . . . ?
B36 B41 B42 B37 36.77(15) . . . . ?
C32 B41 B42 B38 60.39(19) . . . . ?
B40 B41 B42 B38 100.13(16) . . . . ?
B36 B41 B42 B38 -1.1(2) . . . . ?
B37 B41 B42 B38 -37.82(15) . . . . ?
C32 B41 B42 B40 -39.74(14) . . . . ?
B36 B41 B42 B40 -101.18(15) . . . . ?
B37 B41 B42 B40 -137.95(15) . . . . ?
C32 B41 B42 B39 -2.9(2) . . . . ?
B40 B41 B42 B39 36.83(14) . . . . ?
B36 B41 B42 B39 -64.35(19) . . . . ?
B37 B41 B42 B39 -101.12(16) . . . . ?
C32 B40 B42 B37 2.1(2) . . . . ?
B39 B40 B42 B37 101.03(17) . . . . ?
B41 B40 B42 B37 -37.38(16) . . . . ?
B33 B40 B42 B37 63.60(19) . . . . ?
C32 B40 B42 B38 -61.41(17) . . . . ?
B39 B40 B42 B38 37.48(13) . . . . ?
B41 B40 B42 B38 -100.93(16) . . . . ?
B33 B40 B42 B38 0.06(19) . . . . ?
C32 B40 B42 B41 39.52(14) . . . . ?
B39 B40 B42 B41 138.41(15) . . . . ?
B33 B40 B42 B41 100.98(15) . . . . ?
C32 B40 B42 B39 -98.89(14) . . . . ?
B41 B40 B42 B39 -138.41(15) . . . . ?
B33 B40 B42 B39 -37.43(13) . . . . ?
B40 B39 B42 B37 -100.04(15) . . . . ?
B33 B39 B42 B37 -62.53(18) . . . . ?
B38 B39 B42 B37 37.87(14) . . . . ?
B34 B39 B42 B37 0.76(19) . . . . ?
B40 B39 B42 B38 -137.91(13) . . . . ?
B33 B39 B42 B38 -100.40(15) . . . . ?
B34 B39 B42 B38 -37.11(13) . . . . ?
B40 B39 B42 B41 -36.87(14) . . . . ?
B33 B39 B42 B41 0.6(2) . . . . ?
B38 B39 B42 B41 101.04(16) . . . . ?
B34 B39 B42 B41 63.93(19) . . . . ?
B33 B39 B42 B40 37.52(13) . . . . ?
B38 B39 B42 B40 137.91(13) . . . . ?
B34 B39 B42 B40 100.80(14) . . . . ?
